data_4315777
loop_
_publ_author_name
'David L. Rogow'
'Honghan Fei'
'Daniel P. Brennan'
'Mariko Ikehata'
'Peter Y. Zavalij'
'Allen G. Oliver'
'Scott R. J. Oliver'

_publ_contact_author_address '258 PSB'
_publ_contact_author_email soliver@chemistry.ucsc.edu
_publ_contact_author_name 'Scott Oliver'
_publ_contact_author_phone 9-5448
_publ_section_title
;
 Hydrothermal Synthesis of Two Cationic Bismuthate Clusters: An
 Alkylenedisulfonate Bridged Hexamer, [Bi6O4(OH)4(H2O)2][(CH2)2(SO3)2]3
 and a Rare Nonamer Templated by Triflate, [Bi9O8(OH)6][CF3SO3]5
;
_journal_name_full 'Inorganic Chemistry'
_journal_page_first 5619
_journal_page_last 5624
_journal_paper_doi 10.1021/ic1004402
_journal_volume 49
_journal_year 2010
_chemical_formula_moiety 'C6 H12 Bi6 O28 S6'
_chemical_formula_sum 'C6 H12 Bi6 O28 S6'
_chemical_formula_weight 1978.40
_chemical_name_systematic
; 
 ? 
;
_space_group_IT_number 4
_symmetry_cell_setting monoclinic
_symmetry_space_group_name_Hall 'P 2yb'
_symmetry_space_group_name_H-M 'P 1 21 1'
_atom_sites_solution_hydrogens geom
_atom_sites_solution_primary direct
_atom_sites_solution_secondary difmap
_audit_creation_method SHELXL-97
_cell_angle_alpha 90.00
_cell_angle_beta 114.0620(10)
_cell_angle_gamma 90.00
_cell_formula_units_Z 2
_cell_length_a 12.5607(14)
_cell_length_b 9.4615(11)
_cell_length_c 13.7266(16)
_cell_measurement_reflns_used 9896
_cell_measurement_temperature 150(2)
_cell_measurement_theta_max 28.64
_cell_measurement_theta_min 2.90
_cell_volume 1489.6(3)
_computing_cell_refinement 'SAINT v7.34'
_computing_data_collection 'Bruker APEX-II v2.1'
_computing_data_reduction 'SAINT v7.34'
_computing_structure_refinement 'SHELXL-97 (Sheldrick, 1997)'
_computing_structure_solution 'SHELXS-97 (Sheldrick, 1990)'
_diffrn_ambient_temperature 150(2)
_diffrn_detector_area_resol_mean 83.33
_diffrn_measured_fraction_theta_full 0.983
_diffrn_measured_fraction_theta_max 0.983
_diffrn_measurement_device_type 'Bruker APEX-II'
_diffrn_measurement_method \w/2\q-scans
_diffrn_radiation_monochromator graphite
_diffrn_radiation_source 'fine-focus sealed tube'
_diffrn_radiation_type MoK\a
_diffrn_radiation_wavelength 0.71073
_diffrn_reflns_av_R_equivalents 0.0353
_diffrn_reflns_av_sigmaI/netI 0.0478
_diffrn_reflns_limit_h_max 16
_diffrn_reflns_limit_h_min -16
_diffrn_reflns_limit_k_max 12
_diffrn_reflns_limit_k_min -12
_diffrn_reflns_limit_l_max 18
_diffrn_reflns_limit_l_min -18
_diffrn_reflns_number 16758
_diffrn_reflns_theta_full 28.64
_diffrn_reflns_theta_max 28.64
_diffrn_reflns_theta_min 1.78
_diffrn_standards_decay_% 0
_diffrn_standards_interval_count 0
_diffrn_standards_interval_time 0
_diffrn_standards_number 0
_exptl_absorpt_coefficient_mu 35.847
_exptl_absorpt_correction_T_max 1.00
_exptl_absorpt_correction_T_min 0.51
_exptl_absorpt_correction_type empirical
_exptl_absorpt_process_details 'Sheldrick, 2005'
_exptl_crystal_colour colorless
_exptl_crystal_density_diffrn 4.411
_exptl_crystal_density_method 'not measured'
_exptl_crystal_description block
_exptl_crystal_F_000 1732
_exptl_crystal_size_max 0.23
_exptl_crystal_size_mid 0.15
_exptl_crystal_size_min 0.09
_refine_diff_density_max 2.348
_refine_diff_density_min -2.420
_refine_diff_density_rms 0.308
_refine_ls_abs_structure_details 'Flack H D (1983), Acta Cryst. A39, 876-881'
_refine_ls_abs_structure_Flack -0.010(6)
_refine_ls_extinction_coef 0.00158(6)
_refine_ls_extinction_expression Fc^*^=kFc[1+0.001xFc^2^\l^3^/sin(2\q)]^-1/4^
_refine_ls_extinction_method SHELXL
_refine_ls_goodness_of_fit_ref 1.074
_refine_ls_hydrogen_treatment constr
_refine_ls_matrix_type full
_refine_ls_number_parameters 416
_refine_ls_number_reflns 7425
_refine_ls_number_restraints 205
_refine_ls_restrained_S_all 1.061
_refine_ls_R_factor_all 0.0296
_refine_ls_R_factor_gt 0.0286
_refine_ls_shift/su_max 0.001
_refine_ls_shift/su_mean 0.000
_refine_ls_structure_factor_coef Fsqd
_refine_ls_weighting_details 'calc w=1/[\s^2^(Fo^2^)+(0.0375P)^2^+0.0000P] where P=(Fo^2^+2Fc^2^)/3'
_refine_ls_weighting_scheme calc
_refine_ls_wR_factor_gt 0.0712
_refine_ls_wR_factor_ref 0.0716
_reflns_number_gt 7214
_reflns_number_total 7425
_reflns_threshold_expression >2sigma(I)
_cod_data_source_file ic1004402_si_002.cif
_cod_data_source_block SLUG-9
_cod_original_sg_symbol_H-M 'P 21'
_cod_database_code 4315777

loop_
_symmetry_equiv_pos_as_xyz
'x, y, z'
'-x, y+1/2, -z'

loop_
_atom_site_label
_atom_site_type_symbol
_atom_site_fract_x
_atom_site_fract_y
_atom_site_fract_z
_atom_site_U_iso_or_equiv
_atom_site_adp_type
_atom_site_occupancy
_atom_site_symmetry_multiplicity
_atom_site_calc_flag
_atom_site_refinement_flags
_atom_site_disorder_assembly
_atom_site_disorder_group
Bi1 Bi 0.92957(3) 0.33211(3) 0.91658(3) 0.00574(8) Uani 1 1 d . . .
Bi2 Bi 0.73646(3) 0.02657(3) 0.86867(2) 0.00535(7) Uani 1 1 d . . .
Bi3 Bi 0.63228(3) 0.35836(3) 0.71570(3) 0.00569(8) Uani 1 1 d . . .
Bi4 Bi 0.88137(3) 0.35813(3) 0.63342(2) 0.00488(7) Uani 1 1 d . . .
Bi5 Bi 0.98760(3) 0.02684(3) 0.78237(2) 0.00444(7) Uani 1 1 d . . .
Bi6 Bi 0.68468(3) 0.04445(4) 0.58647(2) 0.00538(8) Uani 1 1 d . . .
S1 S 0.5081(2) 0.2288(3) 0.90583(18) 0.0097(4) Uani 1 1 d . . .
S2 S 0.26125(18) 0.1357(2) 1.04728(17) 0.0056(4) Uani 1 1 d . . .
S3 S 1.11722(18) 0.1604(2) 0.60339(18) 0.0068(4) Uani 1 1 d . . .
S4 S 1.37365(18) 0.1491(2) 0.49665(18) 0.0073(4) Uani 1 1 d . . .
S5 S 0.71000(19) 0.1933(3) 0.35129(17) 0.0078(4) Uani 1 1 d . . .
S6 S 0.91243(19) 0.1441(2) 0.16660(17) 0.0054(4) Uani 1 1 d . . .
O1 O 0.7435(5) 0.2771(7) 0.8988(5) 0.0077(13) Uani 1 1 d U . .
O2 O 0.8146(5) 0.3831(6) 0.7580(4) 0.0025(11) Uani 1 1 d U . .
O3 O 1.0221(5) 0.2812(7) 0.8009(5) 0.0064(12) Uani 1 1 d U . .
O4 O 0.8131(5) -0.0852(7) 0.7519(5) 0.0086(13) Uani 1 1 d U . .
O5 O 0.6525(5) 0.1346(7) 0.7193(5) 0.0067(12) Uani 1 1 d U . .
O6 O 0.6649(5) 0.2873(7) 0.5642(5) 0.0065(12) Uani 1 1 d U . .
O7 O 0.8601(5) 0.1349(7) 0.6480(5) 0.0050(12) Uani 1 1 d U . .
O8 O 0.9104(5) 0.1114(7) 0.8888(5) 0.0051(12) Uani 1 1 d U . .
O9 O 0.5931(5) -0.1537(8) 0.7341(5) 0.0115(13) Uani 1 1 d U . .
O10 O 0.9373(6) -0.1422(8) 0.6135(5) 0.0144(14) Uani 1 1 d U . .
O11 O 0.5477(6) 0.0861(8) 0.8985(6) 0.0158(15) Uani 1 1 d U . .
O12 O 0.4796(6) 0.3102(8) 0.8059(5) 0.0154(15) Uani 1 1 d U . .
O13 O 0.5872(6) 0.3070(7) 0.9986(5) 0.0124(14) Uani 1 1 d U . .
O14 O 0.2023(6) 0.2722(8) 1.0268(5) 0.0121(14) Uani 1 1 d U . .
O15 O 0.1906(5) 0.0270(7) 0.9733(5) 0.0096(12) Uani 1 1 d U . .
O16 O 0.3020(6) 0.0936(7) 1.1596(5) 0.0127(14) Uani 1 1 d U . .
O17 O 1.0558(6) 0.2936(7) 0.6010(5) 0.0114(14) Uani 1 1 d U . .
O18 O 1.1364(6) 0.0790(8) 0.6986(5) 0.0127(14) Uani 1 1 d U . .
O19 O 1.0646(6) 0.0803(8) 0.5060(5) 0.0153(15) Uani 1 1 d U . .
O20 O 1.4594(5) 0.0426(8) 0.4961(5) 0.0130(13) Uani 1 1 d U . .
O21 O 1.4248(5) 0.2893(7) 0.5229(5) 0.0101(13) Uani 1 1 d U . .
O22 O 1.2692(6) 0.1439(8) 0.3979(5) 0.0153(15) Uani 1 1 d U . .
O23 O 0.8036(6) 0.2763(8) 0.4316(5) 0.0131(14) Uani 1 1 d U . .
O24 O 0.6664(6) 0.0805(8) 0.3978(6) 0.0164(15) Uani 1 1 d U . .
O25 O 0.6160(6) 0.2823(8) 0.2761(6) 0.0165(15) Uani 1 1 d U . .
O26 O 0.9490(6) 0.2597(8) 0.1173(5) 0.0118(14) Uani 1 1 d U . .
O27 O 0.8533(6) 0.0330(8) 0.0900(5) 0.0126(13) Uani 1 1 d U . .
O28 O 1.0092(6) 0.0903(7) 0.2615(5) 0.0100(13) Uani 1 1 d U . .
C1 C 0.3724(8) 0.2140(11) 0.9178(8) 0.0136(19) Uani 1 1 d U . .
H1A H 0.3353 0.3082 0.9088 0.016 Uiso 1 1 calc R . .
H1B H 0.3194 0.1511 0.8611 0.016 Uiso 1 1 calc R . .
C2 C 0.3925(8) 0.1532(10) 1.0286(7) 0.0105(18) Uani 1 1 d U . .
H2A H 0.4465 0.2160 1.0847 0.013 Uiso 1 1 calc R . .
H2B H 0.4300 0.0593 1.0369 0.013 Uiso 1 1 calc R . .
C3 C 1.2546(8) 0.2201(10) 0.6140(7) 0.0092(17) Uani 1 1 d U . .
H3A H 1.2427 0.2920 0.5582 0.011 Uiso 1 1 calc R . .
H3B H 1.2953 0.2666 0.6842 0.011 Uiso 1 1 calc R . .
C4 C 1.3331(8) 0.1020(10) 0.6028(7) 0.0090(17) Uani 1 1 d U . .
H4A H 1.2906 0.0110 0.5869 0.011 Uiso 1 1 calc R . .
H4B H 1.4036 0.0916 0.6702 0.011 Uiso 1 1 calc R . .
C5 C 0.7741(8) 0.1070(10) 0.2747(7) 0.0094(17) Uani 1 1 d U . .
H5A H 0.8436 0.0535 0.3222 0.011 Uiso 1 1 calc R . .
H5B H 0.7178 0.0393 0.2252 0.011 Uiso 1 1 calc R . .
C6 C 0.8097(8) 0.2168(10) 0.2107(7) 0.0091(17) Uani 1 1 d U . .
H6A H 0.8441 0.3003 0.2561 0.011 Uiso 1 1 calc R . .
H6B H 0.7398 0.2482 0.1483 0.011 Uiso 1 1 calc R . .

loop_
_atom_site_aniso_label
_atom_site_aniso_U_11
_atom_site_aniso_U_22
_atom_site_aniso_U_33
_atom_site_aniso_U_23
_atom_site_aniso_U_13
_atom_site_aniso_U_12
Bi1 0.00776(15) 0.00407(16) 0.00539(15) -0.00129(11) 0.00268(12) -0.00191(12)
Bi2 0.00568(14) 0.00497(16) 0.00707(15) 0.00138(12) 0.00431(11) -0.00059(13)
Bi3 0.00543(14) 0.00348(16) 0.01019(16) -0.00017(12) 0.00525(12) 0.00054(12)
Bi4 0.00646(14) 0.00366(16) 0.00635(15) 0.00092(12) 0.00447(12) -0.00023(12)
Bi5 0.00391(14) 0.00465(15) 0.00590(15) 0.00118(12) 0.00316(11) 0.00123(12)
Bi6 0.00459(14) 0.00558(16) 0.00699(15) -0.00253(12) 0.00342(11) -0.00145(12)
S1 0.0081(10) 0.0142(12) 0.0094(11) 0.0004(9) 0.0060(8) -0.0019(9)
S2 0.0059(9) 0.0048(10) 0.0067(9) 0.0009(7) 0.0033(8) -0.0016(8)
S3 0.0054(9) 0.0074(11) 0.0094(10) 0.0009(8) 0.0049(8) 0.0011(8)
S4 0.0053(9) 0.0079(11) 0.0093(10) -0.0017(8) 0.0037(8) -0.0004(8)
S5 0.0107(10) 0.0086(10) 0.0081(10) -0.0015(8) 0.0078(8) -0.0003(8)
S6 0.0079(9) 0.0034(10) 0.0055(9) -0.0006(7) 0.0034(8) 0.0023(8)
O1 0.0080(15) 0.0076(15) 0.0077(15) 0.0000(9) 0.0034(10) 0.0000(9)
O2 0.0022(13) 0.0020(14) 0.0030(14) 0.0009(9) 0.0007(9) -0.0008(9)
O3 0.0066(15) 0.0058(15) 0.0066(15) -0.0004(9) 0.0027(10) 0.0000(9)
O4 0.0082(15) 0.0084(15) 0.0092(15) -0.0003(9) 0.0036(10) 0.0001(9)
O5 0.0072(14) 0.0065(15) 0.0068(15) -0.0003(9) 0.0032(10) 0.0004(9)
O6 0.0070(15) 0.0059(15) 0.0062(14) 0.0002(9) 0.0024(10) 0.0000(9)
O7 0.0045(14) 0.0048(14) 0.0056(14) 0.0008(9) 0.0020(10) 0.0000(9)
O8 0.0055(14) 0.0055(14) 0.0049(14) 0.0000(9) 0.0028(10) -0.0006(9)
O9 0.0113(15) 0.0112(16) 0.0118(15) 0.0003(9) 0.0047(10) -0.0006(9)
O10 0.0148(16) 0.0143(16) 0.0140(16) -0.0005(9) 0.0059(10) 0.0001(10)
O11 0.0156(17) 0.0161(18) 0.0164(17) 0.0005(9) 0.0074(11) -0.0010(9)
O12 0.0152(17) 0.0162(17) 0.0153(17) 0.0011(9) 0.0068(10) -0.0009(10)
O13 0.0121(16) 0.0124(16) 0.0127(16) -0.0006(9) 0.0049(10) -0.0004(9)
O14 0.0121(16) 0.0122(16) 0.0122(16) -0.0011(9) 0.0051(10) 0.0005(9)
O15 0.0096(15) 0.0088(15) 0.0098(15) -0.0002(9) 0.0035(10) -0.0007(9)
O16 0.0128(16) 0.0127(16) 0.0127(16) 0.0005(9) 0.0054(10) -0.0004(9)
O17 0.0115(16) 0.0117(16) 0.0118(16) -0.0004(9) 0.0056(10) 0.0002(9)
O18 0.0129(16) 0.0133(17) 0.0130(16) 0.0012(9) 0.0064(10) -0.0005(9)
O19 0.0152(17) 0.0155(17) 0.0151(17) -0.0008(9) 0.0060(10) 0.0003(10)
O20 0.0124(15) 0.0126(16) 0.0135(16) -0.0007(9) 0.0049(10) 0.0002(10)
O21 0.0099(16) 0.0099(16) 0.0110(16) 0.0003(9) 0.0046(10) 0.0001(9)
O22 0.0151(17) 0.0160(17) 0.0149(17) -0.0001(9) 0.0064(10) 0.0003(10)
O23 0.0132(16) 0.0128(17) 0.0130(16) 0.0001(9) 0.0050(10) -0.0011(9)
O24 0.0173(17) 0.0169(18) 0.0161(17) 0.0001(9) 0.0079(11) -0.0008(10)
O25 0.0160(17) 0.0170(18) 0.0166(17) 0.0002(10) 0.0069(11) 0.0003(10)
O26 0.0123(16) 0.0116(16) 0.0118(16) 0.0009(9) 0.0054(10) -0.0004(9)
O27 0.0133(15) 0.0126(16) 0.0124(15) -0.0001(9) 0.0057(10) 0.0003(10)
O28 0.0098(15) 0.0098(16) 0.0100(15) 0.0003(9) 0.0037(10) 0.0008(9)
C1 0.014(2) 0.014(2) 0.014(2) 0.0005(10) 0.0059(12) -0.0002(10)
C2 0.010(2) 0.011(2) 0.010(2) 0.0002(10) 0.0041(11) 0.0002(10)
C3 0.0092(19) 0.009(2) 0.0096(19) 0.0000(10) 0.0040(11) 0.0002(10)
C4 0.0089(19) 0.010(2) 0.0093(19) 0.0005(10) 0.0044(11) 0.0001(10)
C5 0.0099(19) 0.009(2) 0.0093(19) 0.0001(10) 0.0043(11) -0.0002(10)
C6 0.0090(19) 0.0093(19) 0.0091(19) -0.0001(10) 0.0038(11) 0.0001(10)

loop_
_atom_type_symbol
_atom_type_description
_atom_type_scat_dispersion_real
_atom_type_scat_dispersion_imag
_atom_type_scat_source
C C 0.0033 0.0016 'International Tables Vol C Tables 4.2.6.8 and 6.1.1.4'
H H 0.0000 0.0000 'International Tables Vol C Tables 4.2.6.8 and 6.1.1.4'
O O 0.0106 0.0060 'International Tables Vol C Tables 4.2.6.8 and 6.1.1.4'
S S 0.1246 0.1234 'International Tables Vol C Tables 4.2.6.8 and 6.1.1.4'
Bi Bi -4.1077 10.2566 'International Tables Vol C Tables 4.2.6.8 and 6.1.1.4'

loop_
_geom_angle_atom_site_label_1
_geom_angle_atom_site_label_2
_geom_angle_atom_site_label_3
_geom_angle
_geom_angle_site_symmetry_1
_geom_angle_site_symmetry_3
_geom_angle_publ_flag
O8 Bi1 O2 93.4(2) . . ?
O8 Bi1 O1 73.9(2) . . ?
O2 Bi1 O1 72.9(2) . . ?
O8 Bi1 O3 74.3(2) . . ?
O2 Bi1 O3 70.9(2) . . ?
O1 Bi1 O3 129.5(2) . . ?
O8 Bi1 O26 83.8(2) . 1_556 ?
O2 Bi1 O26 146.1(2) . 1_556 ?
O1 Bi1 O26 73.9(2) . 1_556 ?
O3 Bi1 O26 138.9(2) . 1_556 ?
O8 Bi1 Bi3 85.69(16) . . ?
O2 Bi1 Bi3 31.39(15) . . ?
O1 Bi1 Bi3 41.61(15) . . ?
O3 Bi1 Bi3 97.97(14) . . ?
O26 Bi1 Bi3 114.89(14) 1_556 . ?
O8 Bi1 Bi5 33.08(16) . . ?
O2 Bi1 Bi5 81.64(16) . . ?
O1 Bi1 Bi5 99.77(16) . . ?
O3 Bi1 Bi5 41.25(16) . . ?
O26 Bi1 Bi5 110.69(15) 1_556 . ?
Bi3 Bi1 Bi5 91.488(11) . . ?
O8 Bi1 Bi2 33.91(16) . . ?
O2 Bi1 Bi2 82.58(16) . . ?
O1 Bi1 Bi2 39.99(16) . . ?
O3 Bi1 Bi2 100.92(16) . . ?
O26 Bi1 Bi2 76.40(15) 1_556 . ?
Bi3 Bi1 Bi2 61.097(10) . . ?
Bi5 Bi1 Bi2 62.528(11) . . ?
O8 Bi1 Bi4 85.33(16) . . ?
O2 Bi1 Bi4 32.07(15) . . ?
O1 Bi1 Bi4 100.33(15) . . ?
O3 Bi1 Bi4 38.92(14) . . ?
O26 Bi1 Bi4 168.75(15) 1_556 . ?
Bi3 Bi1 Bi4 61.302(10) . . ?
Bi5 Bi1 Bi4 60.173(10) . . ?
Bi2 Bi1 Bi4 92.946(10) . . ?
O5 Bi2 O8 91.3(2) . . ?
O5 Bi2 O1 70.3(2) . . ?
O8 Bi2 O1 70.1(2) . . ?
O5 Bi2 O4 75.4(2) . . ?
O8 Bi2 O4 66.9(2) . . ?
O1 Bi2 O4 123.2(2) . . ?
O5 Bi2 O9 73.0(2) . . ?
O8 Bi2 O9 132.6(2) . . ?
O1 Bi2 O9 137.0(2) . . ?
O4 Bi2 O9 66.0(2) . . ?
O5 Bi2 O11 85.6(2) . . ?
O8 Bi2 O11 143.4(2) . . ?
O1 Bi2 O11 74.6(2) . . ?
O4 Bi2 O11 145.5(2) . . ?
O9 Bi2 O11 81.1(2) . . ?
O5 Bi2 O14 147.3(2) . 2_647 ?
O8 Bi2 O14 101.4(2) . 2_647 ?
O1 Bi2 O14 142.4(2) . 2_647 ?
O4 Bi2 O14 82.0(2) . 2_647 ?
O9 Bi2 O14 76.3(2) . 2_647 ?
O11 Bi2 O14 100.7(2) . 2_647 ?
O5 Bi2 Bi1 80.02(17) . . ?
O8 Bi2 Bi1 31.92(16) . . ?
O1 Bi2 Bi1 38.13(15) . . ?
O4 Bi2 Bi1 92.91(15) . . ?
O9 Bi2 Bi1 149.00(15) . . ?
O11 Bi2 Bi1 112.16(17) . . ?
O14 Bi2 Bi1 125.08(14) 2_647 . ?
O5 Bi2 Bi6 32.88(17) . . ?
O8 Bi2 Bi6 81.81(15) . . ?
O1 Bi2 Bi6 96.58(15) . . ?
O4 Bi2 Bi6 42.90(15) . . ?
O9 Bi2 Bi6 60.61(15) . . ?
O11 Bi2 Bi6 111.88(15) . . ?
O14 Bi2 Bi6 118.97(14) 2_647 . ?
Bi1 Bi2 Bi6 88.420(10) . . ?
O5 Bi3 O2 89.9(2) . . ?
O5 Bi3 O6 71.2(2) . . ?
O2 Bi3 O6 73.7(2) . . ?
O5 Bi3 O1 69.6(2) . . ?
O2 Bi3 O1 69.8(2) . . ?
O6 Bi3 O1 125.4(2) . . ?
O5 Bi3 O12 85.5(2) . . ?
O2 Bi3 O12 140.8(2) . . ?
O6 Bi3 O12 139.4(2) . . ?
O1 Bi3 O12 72.1(2) . . ?
O5 Bi3 O16 142.7(2) . 2_657 ?
O2 Bi3 O16 73.9(2) . 2_657 ?
O6 Bi3 O16 131.7(2) . 2_657 ?
O1 Bi3 O16 73.2(2) . 2_657 ?
O12 Bi3 O16 86.6(2) . 2_657 ?
O5 Bi3 Bi1 80.72(16) . . ?
O2 Bi3 Bi1 31.17(15) . . ?
O6 Bi3 Bi1 98.86(15) . . ?
O1 Bi3 Bi1 38.74(15) . . ?
O12 Bi3 Bi1 109.94(14) . . ?
O16 Bi3 Bi1 67.95(14) 2_657 . ?
O5 Bi3 Bi6 32.86(16) . . ?
O2 Bi3 Bi6 80.52(16) . . ?
O6 Bi3 Bi6 38.29(16) . . ?
O1 Bi3 Bi6 95.89(15) . . ?
O12 Bi3 Bi6 112.70(16) . . ?
O16 Bi3 Bi6 154.31(14) 2_657 . ?
Bi1 Bi3 Bi6 88.855(11) . . ?
O7 Bi4 O2 86.1(2) . . ?
O7 Bi4 O3 71.3(2) . . ?
O2 Bi4 O3 69.5(2) . . ?
O7 Bi4 O17 85.8(2) . . ?
O2 Bi4 O17 144.0(2) . . ?
O3 Bi4 O17 74.6(2) . . ?
O7 Bi4 O6 68.0(2) . . ?
O2 Bi4 O6 68.6(2) . . ?
O3 Bi4 O6 122.3(2) . . ?
O17 Bi4 O6 138.2(2) . . ?
O7 Bi4 O23 78.6(2) . . ?
O2 Bi4 O23 138.4(2) . . ?
O3 Bi4 O23 137.3(2) . . ?
O17 Bi4 O23 73.6(2) . . ?
O6 Bi4 O23 69.8(2) . . ?
O7 Bi4 O28 144.3(2) . 2_756 ?
O2 Bi4 O28 76.6(2) . 2_756 ?
O3 Bi4 O28 73.4(2) . 2_756 ?
O17 Bi4 O28 90.1(2) . 2_756 ?
O6 Bi4 O28 130.1(2) . 2_756 ?
O23 Bi4 O28 133.8(2) . 2_756 ?
O7 Bi4 Bi5 30.93(15) . . ?
O2 Bi4 Bi5 80.02(15) . . ?
O3 Bi4 Bi5 40.75(16) . . ?
O17 Bi4 Bi5 75.16(16) . . ?
O6 Bi4 Bi5 94.14(14) . . ?
O23 Bi4 Bi5 103.15(16) . . ?
O28 Bi4 Bi5 114.13(14) 2_756 . ?
O7 Bi4 Bi1 79.03(16) . . ?
O2 Bi4 Bi1 30.73(14) . . ?
O3 Bi4 Bi1 38.86(15) . . ?
O17 Bi4 Bi1 113.24(15) . . ?
O6 Bi4 Bi1 93.79(14) . . ?
O23 Bi4 Bi1 156.05(15) . . ?
O28 Bi4 Bi1 70.12(14) 2_756 . ?
Bi5 Bi4 Bi1 59.449(9) . . ?
O7 Bi5 O8 91.2(2) . . ?
O7 Bi5 O4 75.1(2) . . ?
O8 Bi5 O4 69.3(2) . . ?
O7 Bi5 O3 70.0(2) . . ?
O8 Bi5 O3 71.4(2) . . ?
O4 Bi5 O3 125.8(2) . . ?
O7 Bi5 O18 87.1(2) . . ?
O8 Bi5 O18 144.1(2) . . ?
O4 Bi5 O18 143.4(2) . . ?
O3 Bi5 O18 74.4(2) . . ?
O7 Bi5 O10 73.1(2) . . ?
O8 Bi5 O10 141.2(2) . . ?
O4 Bi5 O10 72.4(2) . . ?
O3 Bi5 O10 130.6(2) . . ?
O18 Bi5 O10 71.9(2) . . ?
O7 Bi5 Bi1 79.89(17) . . ?
O8 Bi5 Bi1 31.60(16) . . ?
O4 Bi5 Bi1 94.82(16) . . ?
O3 Bi5 Bi1 39.80(15) . . ?
O18 Bi5 Bi1 113.48(16) . . ?
O10 Bi5 Bi1 152.27(14) . . ?
O7 Bi5 Bi6 32.72(16) . . ?
O8 Bi5 Bi6 82.20(15) . . ?
O4 Bi5 Bi6 42.59(16) . . ?
O3 Bi5 Bi6 96.84(14) . . ?
O18 Bi5 Bi6 112.62(14) . . ?
O10 Bi5 Bi6 65.32(14) . . ?
Bi1 Bi5 Bi6 88.460(11) . . ?
O7 Bi5 Bi4 30.98(16) . . ?
O8 Bi5 Bi4 84.36(16) . . ?
O4 Bi5 Bi4 100.81(16) . . ?
O3 Bi5 Bi4 39.40(14) . . ?
O18 Bi5 Bi4 75.94(15) . . ?
O10 Bi5 Bi4 97.13(15) . . ?
Bi1 Bi5 Bi4 60.377(12) . . ?
Bi6 Bi5 Bi4 61.347(9) . . ?
O7 Bi6 O5 91.4(2) . . ?
O7 Bi6 O6 72.5(2) . . ?
O5 Bi6 O6 71.2(2) . . ?
O7 Bi6 O4 70.5(2) . . ?
O5 Bi6 O4 72.9(2) . . ?
O6 Bi6 O4 126.8(2) . . ?
O7 Bi6 O24 90.0(2) . . ?
O5 Bi6 O24 145.9(2) . . ?
O6 Bi6 O24 76.8(2) . . ?
O4 Bi6 O24 138.7(2) . . ?
O7 Bi6 O20 157.1(2) . 1_455 ?
O5 Bi6 O20 82.2(2) . 1_455 ?
O6 Bi6 O20 84.6(2) . 1_455 ?
O4 Bi6 O20 127.3(2) . 1_455 ?
O24 Bi6 O20 83.4(2) . 1_455 ?
O7 Bi6 Bi3 81.21(16) . . ?
O5 Bi6 Bi3 31.80(17) . . ?
O6 Bi6 Bi3 39.41(16) . . ?
O4 Bi6 Bi3 97.74(15) . . ?
O24 Bi6 Bi3 115.38(17) . . ?
O20 Bi6 Bi3 81.95(16) 1_455 . ?
O7 Bi6 Bi5 32.02(16) . . ?
O5 Bi6 Bi5 84.02(16) . . ?
O6 Bi6 Bi5 99.51(15) . . ?
O4 Bi6 Bi5 38.69(14) . . ?
O24 Bi6 Bi5 113.07(16) . . ?
O20 Bi6 Bi5 163.52(15) 1_455 . ?
Bi3 Bi6 Bi5 91.113(11) . . ?
O7 Bi6 Bi2 83.87(16) . . ?
O5 Bi6 Bi2 32.05(16) . . ?
O6 Bi6 Bi2 98.53(15) . . ?
O4 Bi6 Bi2 41.17(15) . . ?
O24 Bi6 Bi2 173.19(16) . . ?
O20 Bi6 Bi2 101.23(15) 1_455 . ?
Bi3 Bi6 Bi2 60.880(10) . . ?
Bi5 Bi6 Bi2 62.451(9) . . ?
O11 S1 O13 113.6(4) . . ?
O11 S1 O12 112.1(4) . . ?
O13 S1 O12 111.4(4) . . ?
O11 S1 C1 107.5(5) . . ?
O13 S1 C1 107.3(4) . . ?
O12 S1 C1 104.3(4) . . ?
O14 S2 O15 111.9(4) . . ?
O14 S2 O16 112.0(4) . . ?
O15 S2 O16 113.0(4) . . ?
O14 S2 C2 108.6(4) . . ?
O15 S2 C2 107.5(4) . . ?
O16 S2 C2 103.3(4) . . ?
O19 S3 O18 113.7(4) . . ?
O19 S3 O17 113.1(4) . . ?
O18 S3 O17 111.6(4) . . ?
O19 S3 C3 107.9(4) . . ?
O18 S3 C3 107.3(4) . . ?
O17 S3 C3 102.4(4) . . ?
O22 S4 O21 113.7(4) . . ?
O22 S4 O20 110.8(4) . . ?
O21 S4 O20 111.9(4) . . ?
O22 S4 C4 107.7(4) . . ?
O21 S4 C4 105.6(4) . . ?
O20 S4 C4 106.6(4) . . ?
O24 S5 O23 113.0(4) . . ?
O24 S5 O25 112.8(4) . . ?
O23 S5 O25 112.8(4) . . ?
O24 S5 C5 105.4(4) . . ?
O23 S5 C5 106.0(4) . . ?
O25 S5 C5 106.1(4) . . ?
O26 S6 O27 111.8(4) . . ?
O26 S6 O28 111.7(4) . . ?
O27 S6 O28 112.7(4) . . ?
O26 S6 C6 106.2(4) . . ?
O27 S6 C6 107.4(4) . . ?
O28 S6 C6 106.6(4) . . ?
Bi1 O1 Bi2 101.9(2) . . ?
Bi1 O1 Bi3 99.7(2) . . ?
Bi2 O1 Bi3 99.7(2) . . ?
Bi1 O2 Bi3 117.4(3) . . ?
Bi1 O2 Bi4 117.2(2) . . ?
Bi3 O2 Bi4 118.9(2) . . ?
Bi1 O3 Bi4 102.2(2) . . ?
Bi1 O3 Bi5 99.0(2) . . ?
Bi4 O3 Bi5 99.9(2) . . ?
Bi5 O4 Bi2 106.5(2) . . ?
Bi5 O4 Bi6 98.7(2) . . ?
Bi2 O4 Bi6 95.9(2) . . ?
Bi3 O5 Bi2 120.2(3) . . ?
Bi3 O5 Bi6 115.3(3) . . ?
Bi2 O5 Bi6 115.1(3) . . ?
Bi6 O6 Bi3 102.3(2) . . ?
Bi6 O6 Bi4 99.7(2) . . ?
Bi3 O6 Bi4 97.9(2) . . ?
Bi5 O7 Bi4 118.1(3) . . ?
Bi5 O7 Bi6 115.3(3) . . ?
Bi4 O7 Bi6 119.5(3) . . ?
Bi1 O8 Bi5 115.3(3) . . ?
Bi1 O8 Bi2 114.2(3) . . ?
Bi5 O8 Bi2 117.3(3) . . ?
S1 O11 Bi2 124.4(4) . . ?
S1 O12 Bi3 124.1(4) . . ?
S2 O14 Bi2 131.5(4) . 2_657 ?
S2 O16 Bi3 140.2(4) . 2_647 ?
S3 O17 Bi4 134.4(4) . . ?
S3 O18 Bi5 127.7(4) . . ?
S4 O20 Bi6 130.6(4) . 1_655 ?
S5 O23 Bi4 141.5(4) . . ?
S5 O24 Bi6 130.8(4) . . ?
S6 O26 Bi1 137.5(4) . 1_554 ?
S6 O28 Bi4 145.3(4) . 2_746 ?
C2 C1 S1 109.9(6) . . ?
C2 C1 H1A 109.7 . . ?
S1 C1 H1A 109.7 . . ?
C2 C1 H1B 109.7 . . ?
S1 C1 H1B 109.7 . . ?
H1A C1 H1B 108.2 . . ?
C1 C2 S2 112.8(6) . . ?
C1 C2 H2A 109.0 . . ?
S2 C2 H2A 109.0 . . ?
C1 C2 H2B 109.0 . . ?
S2 C2 H2B 109.0 . . ?
H2A C2 H2B 107.8 . . ?
C4 C3 S3 113.9(7) . . ?
C4 C3 H3A 108.8 . . ?
S3 C3 H3A 108.8 . . ?
C4 C3 H3B 108.8 . . ?
S3 C3 H3B 108.8 . . ?
H3A C3 H3B 107.7 . . ?
C3 C4 S4 108.0(6) . . ?
C3 C4 H4A 110.1 . . ?
S4 C4 H4A 110.1 . . ?
C3 C4 H4B 110.1 . . ?
S4 C4 H4B 110.1 . . ?
H4A C4 H4B 108.4 . . ?
C6 C5 S5 109.7(7) . . ?
C6 C5 H5A 109.7 . . ?
S5 C5 H5A 109.7 . . ?
C6 C5 H5B 109.7 . . ?
S5 C5 H5B 109.7 . . ?
H5A C5 H5B 108.2 . . ?
C5 C6 S6 110.8(7) . . ?
C5 C6 H6A 109.5 . . ?
S6 C6 H6A 109.5 . . ?
C5 C6 H6B 109.5 . . ?
S6 C6 H6B 109.5 . . ?
H6A C6 H6B 108.1 . . ?

loop_
_geom_bond_atom_site_label_1
_geom_bond_atom_site_label_2
_geom_bond_distance
_geom_bond_site_symmetry_2
_geom_bond_publ_flag
Bi1 O8 2.119(6) . ?
Bi1 O2 2.120(5) . ?
Bi1 O1 2.307(6) . ?
Bi1 O3 2.369(6) . ?
Bi1 O26 2.751(7) 1_556 ?
Bi1 Bi3 3.6349(5) . ?
Bi1 Bi5 3.6555(6) . ?
Bi1 Bi2 3.6568(6) . ?
Bi1 Bi4 3.6900(6) . ?
Bi2 O5 2.145(6) . ?
Bi2 O8 2.236(6) . ?
Bi2 O1 2.402(7) . ?
Bi2 O4 2.423(6) . ?
Bi2 O9 2.618(7) . ?
Bi2 O11 2.626(7) . ?
Bi2 O14 2.746(7) 2_647 ?
Bi2 Bi6 3.6609(6) . ?
Bi3 O5 2.130(6) . ?
Bi3 O2 2.133(5) . ?
Bi3 O6 2.375(6) . ?
Bi3 O1 2.448(6) . ?
Bi3 O12 2.712(7) . ?
Bi3 O16 2.723(7) 2_657 ?
Bi3 Bi6 3.6543(6) . ?
Bi4 O7 2.148(6) . ?
Bi4 O2 2.203(6) . ?
Bi4 O3 2.372(6) . ?
Bi4 O17 2.482(7) . ?
Bi4 O6 2.576(6) . ?
Bi4 O23 2.650(7) . ?
Bi4 O28 2.679(7) 2_756 ?
Bi4 Bi5 3.6825(6) . ?
Bi5 O7 2.145(6) . ?
Bi5 O8 2.207(6) . ?
Bi5 O4 2.314(6) . ?
Bi5 O3 2.440(6) . ?
Bi5 O18 2.610(7) . ?
Bi5 O10 2.671(7) . ?
Bi5 Bi6 3.6595(5) . ?
Bi6 O7 2.187(6) . ?
Bi6 O5 2.194(6) . ?
Bi6 O6 2.318(7) . ?
Bi6 O4 2.505(6) . ?
Bi6 O24 2.528(7) . ?
Bi6 O20 2.585(6) 1_455 ?
S1 O11 1.457(8) . ?
S1 O13 1.457(7) . ?
S1 O12 1.483(7) . ?
S1 C1 1.783(10) . ?
S2 O14 1.458(7) . ?
S2 O15 1.463(7) . ?
S2 O16 1.468(7) . ?
S2 C2 1.776(9) . ?
S3 O19 1.442(7) . ?
S3 O18 1.450(7) . ?
S3 O17 1.471(7) . ?
S3 C3 1.764(9) . ?
S4 O22 1.453(7) . ?
S4 O21 1.454(7) . ?
S4 O20 1.477(7) . ?
S4 C4 1.785(9) . ?
S5 O24 1.461(8) . ?
S5 O23 1.468(7) . ?
S5 O25 1.474(7) . ?
S5 C5 1.764(10) . ?
S6 O26 1.456(7) . ?
S6 O27 1.458(7) . ?
S6 O28 1.464(7) . ?
S6 C6 1.772(9) . ?
O14 Bi2 2.746(7) 2_657 ?
O16 Bi3 2.723(7) 2_647 ?
O20 Bi6 2.585(6) 1_655 ?
O26 Bi1 2.751(7) 1_554 ?
O28 Bi4 2.679(7) 2_746 ?
C1 C2 1.548(13) . ?
C1 H1A 0.9900 . ?
C1 H1B 0.9900 . ?
C2 H2A 0.9900 . ?
C2 H2B 0.9900 . ?
C3 C4 1.539(13) . ?
C3 H3A 0.9900 . ?
C3 H3B 0.9900 . ?
C4 H4A 0.9900 . ?
C4 H4B 0.9900 . ?
C5 C6 1.540(13) . ?
C5 H5A 0.9900 . ?
C5 H5B 0.9900 . ?
C6 H6A 0.9900 . ?
C6 H6B 0.9900 . ?

loop_
_geom_torsion_atom_site_label_1
_geom_torsion_atom_site_label_2
_geom_torsion_atom_site_label_3
_geom_torsion_atom_site_label_4
_geom_torsion
_geom_torsion_site_symmetry_1
_geom_torsion_site_symmetry_2
_geom_torsion_site_symmetry_3
_geom_torsion_site_symmetry_4
_geom_torsion_publ_flag
O8 Bi1 Bi2 O5 -109.0(3) . . . . ?
O2 Bi1 Bi2 O5 -1.4(2) . . . . ?
O1 Bi1 Bi2 O5 70.8(3) . . . . ?
O3 Bi1 Bi2 O5 -70.2(2) . . . . ?
O26 Bi1 Bi2 O5 151.8(2) 1_556 . . . ?
Bi3 Bi1 Bi2 O5 22.89(17) . . . . ?
Bi5 Bi1 Bi2 O5 -85.80(17) . . . . ?
Bi4 Bi1 Bi2 O5 -31.82(17) . . . . ?
O2 Bi1 Bi2 O8 107.6(3) . . . . ?
O1 Bi1 Bi2 O8 179.7(4) . . . . ?
O3 Bi1 Bi2 O8 38.7(3) . . . . ?
O26 Bi1 Bi2 O8 -99.2(3) 1_556 . . . ?
Bi3 Bi1 Bi2 O8 131.9(3) . . . . ?
Bi5 Bi1 Bi2 O8 23.2(3) . . . . ?
Bi4 Bi1 Bi2 O8 77.1(3) . . . . ?
O8 Bi1 Bi2 O1 -179.7(4) . . . . ?
O2 Bi1 Bi2 O1 -72.2(3) . . . . ?
O3 Bi1 Bi2 O1 -141.0(3) . . . . ?
O26 Bi1 Bi2 O1 81.1(3) 1_556 . . . ?
Bi3 Bi1 Bi2 O1 -47.9(2) . . . . ?
Bi5 Bi1 Bi2 O1 -156.6(2) . . . . ?
Bi4 Bi1 Bi2 O1 -102.6(2) . . . . ?
O8 Bi1 Bi2 O4 -34.3(3) . . . . ?
O2 Bi1 Bi2 O4 73.3(2) . . . . ?
O1 Bi1 Bi2 O4 145.4(3) . . . . ?
O3 Bi1 Bi2 O4 4.4(2) . . . . ?
O26 Bi1 Bi2 O4 -133.5(2) 1_556 . . . ?
Bi3 Bi1 Bi2 O4 97.55(15) . . . . ?
Bi5 Bi1 Bi2 O4 -11.14(15) . . . . ?
Bi4 Bi1 Bi2 O4 42.84(15) . . . . ?
O8 Bi1 Bi2 O9 -79.4(4) . . . . ?
O2 Bi1 Bi2 O9 28.2(3) . . . . ?
O1 Bi1 Bi2 O9 100.3(4) . . . . ?
O3 Bi1 Bi2 O9 -40.7(3) . . . . ?
O26 Bi1 Bi2 O9 -178.6(3) 1_556 . . . ?
Bi3 Bi1 Bi2 O9 52.5(3) . . . . ?
Bi5 Bi1 Bi2 O9 -56.2(3) . . . . ?
Bi4 Bi1 Bi2 O9 -2.3(3) . . . . ?
O8 Bi1 Bi2 O11 170.0(3) . . . . ?
O2 Bi1 Bi2 O11 -82.5(2) . . . . ?
O1 Bi1 Bi2 O11 -10.3(3) . . . . ?
O3 Bi1 Bi2 O11 -151.3(2) . . . . ?
O26 Bi1 Bi2 O11 70.8(2) 1_556 . . . ?
Bi3 Bi1 Bi2 O11 -58.17(16) . . . . ?
Bi5 Bi1 Bi2 O11 -166.86(17) . . . . ?
Bi4 Bi1 Bi2 O11 -112.88(17) . . . . ?
O8 Bi1 Bi2 O14 48.0(3) . . . 2_647 ?
O2 Bi1 Bi2 O14 155.5(2) . . . 2_647 ?
O1 Bi1 Bi2 O14 -132.3(3) . . . 2_647 ?
O3 Bi1 Bi2 O14 86.7(2) . . . 2_647 ?
O26 Bi1 Bi2 O14 -51.3(2) 1_556 . . 2_647 ?
Bi3 Bi1 Bi2 O14 179.82(17) . . . 2_647 ?
Bi5 Bi1 Bi2 O14 71.13(17) . . . 2_647 ?
Bi4 Bi1 Bi2 O14 125.11(17) . . . 2_647 ?
O8 Bi1 Bi2 Bi6 -77.0(3) . . . . ?
O2 Bi1 Bi2 Bi6 30.58(16) . . . . ?
O1 Bi1 Bi2 Bi6 102.7(2) . . . . ?
O3 Bi1 Bi2 Bi6 -38.26(15) . . . . ?
O26 Bi1 Bi2 Bi6 -176.20(15) 1_556 . . . ?
Bi3 Bi1 Bi2 Bi6 54.875(10) . . . . ?
Bi5 Bi1 Bi2 Bi6 -53.818(10) . . . . ?
Bi4 Bi1 Bi2 Bi6 0.161(11) . . . . ?
O8 Bi1 Bi3 O5 1.6(2) . . . . ?
O2 Bi1 Bi3 O5 105.4(4) . . . . ?
O1 Bi1 Bi3 O5 -68.9(3) . . . . ?
O3 Bi1 Bi3 O5 75.1(2) . . . . ?
O26 Bi1 Bi3 O5 -79.5(2) 1_556 . . . ?
Bi5 Bi1 Bi3 O5 34.21(17) . . . . ?
Bi2 Bi1 Bi3 O5 -23.00(17) . . . . ?
Bi4 Bi1 Bi3 O5 88.66(17) . . . . ?
O8 Bi1 Bi3 O2 -103.8(4) . . . . ?
O1 Bi1 Bi3 O2 -174.3(4) . . . . ?
O3 Bi1 Bi3 O2 -30.3(3) . . . . ?
O26 Bi1 Bi3 O2 175.1(4) 1_556 . . . ?
Bi5 Bi1 Bi3 O2 -71.2(3) . . . . ?
Bi2 Bi1 Bi3 O2 -128.4(3) . . . . ?
Bi4 Bi1 Bi3 O2 -16.8(3) . . . . ?
O8 Bi1 Bi3 O6 -67.5(2) . . . . ?
O2 Bi1 Bi3 O6 36.3(4) . . . . ?
O1 Bi1 Bi3 O6 -138.0(3) . . . . ?
O3 Bi1 Bi3 O6 6.0(2) . . . . ?
O26 Bi1 Bi3 O6 -148.6(2) 1_556 . . . ?
Bi5 Bi1 Bi3 O6 -34.89(16) . . . . ?
Bi2 Bi1 Bi3 O6 -92.11(16) . . . . ?
Bi4 Bi1 Bi3 O6 19.56(16) . . . . ?
O8 Bi1 Bi3 O1 70.5(3) . . . . ?
O2 Bi1 Bi3 O1 174.3(4) . . . . ?
O3 Bi1 Bi3 O1 144.0(3) . . . . ?
O26 Bi1 Bi3 O1 -10.6(3) 1_556 . . . ?
Bi5 Bi1 Bi3 O1 103.1(2) . . . . ?
Bi2 Bi1 Bi3 O1 45.9(2) . . . . ?
Bi4 Bi1 Bi3 O1 157.5(2) . . . . ?
O8 Bi1 Bi3 O12 83.4(2) . . . . ?
O2 Bi1 Bi3 O12 -172.8(4) . . . . ?
O1 Bi1 Bi3 O12 12.9(3) . . . . ?
O3 Bi1 Bi3 O12 156.9(2) . . . . ?
O26 Bi1 Bi3 O12 2.3(2) 1_556 . . . ?
Bi5 Bi1 Bi3 O12 115.99(17) . . . . ?
Bi2 Bi1 Bi3 O12 58.78(17) . . . . ?
Bi4 Bi1 Bi3 O12 170.44(17) . . . . ?
O8 Bi1 Bi3 O16 160.9(2) . . . 2_657 ?
O2 Bi1 Bi3 O16 -95.2(4) . . . 2_657 ?
O1 Bi1 Bi3 O16 90.4(3) . . . 2_657 ?
O3 Bi1 Bi3 O16 -125.6(2) . . . 2_657 ?
O26 Bi1 Bi3 O16 79.9(2) 1_556 . . 2_657 ?
Bi5 Bi1 Bi3 O16 -166.46(16) . . . 2_657 ?
Bi2 Bi1 Bi3 O16 136.32(16) . . . 2_657 ?
Bi4 Bi1 Bi3 O16 -112.01(16) . . . 2_657 ?
O8 Bi1 Bi3 Bi6 -30.38(16) . . . . ?
O2 Bi1 Bi3 Bi6 73.4(3) . . . . ?
O1 Bi1 Bi3 Bi6 -100.9(2) . . . . ?
O3 Bi1 Bi3 Bi6 43.11(16) . . . . ?
O26 Bi1 Bi3 Bi6 -111.48(17) 1_556 . . . ?
Bi5 Bi1 Bi3 Bi6 2.209(11) . . . . ?
Bi2 Bi1 Bi3 Bi6 -55.007(11) . . . . ?
Bi4 Bi1 Bi3 Bi6 56.657(11) . . . . ?
O8 Bi1 Bi4 O7 3.1(2) . . . . ?
O2 Bi1 Bi4 O7 -101.0(3) . . . . ?
O1 Bi1 Bi4 O7 -69.6(2) . . . . ?
O3 Bi1 Bi4 O7 73.8(3) . . . . ?
O26 Bi1 Bi4 O7 -11.6(7) 1_556 . . . ?
Bi3 Bi1 Bi4 O7 -84.55(16) . . . . ?
Bi5 Bi1 Bi4 O7 25.82(16) . . . . ?
Bi2 Bi1 Bi4 O7 -29.99(16) . . . . ?
O8 Bi1 Bi4 O2 104.1(3) . . . . ?
O1 Bi1 Bi4 O2 31.4(3) . . . . ?
O3 Bi1 Bi4 O2 174.8(4) . . . . ?
O26 Bi1 Bi4 O2 89.4(8) 1_556 . . . ?
Bi3 Bi1 Bi4 O2 16.4(3) . . . . ?
Bi5 Bi1 Bi4 O2 126.8(3) . . . . ?
Bi2 Bi1 Bi4 O2 71.0(3) . . . . ?
O8 Bi1 Bi4 O3 -70.7(3) . . . . ?
O2 Bi1 Bi4 O3 -174.8(4) . . . . ?
O1 Bi1 Bi4 O3 -143.4(3) . . . . ?
O26 Bi1 Bi4 O3 -85.3(8) 1_556 . . . ?
Bi3 Bi1 Bi4 O3 -158.3(2) . . . . ?
Bi5 Bi1 Bi4 O3 -48.0(2) . . . . ?
Bi2 Bi1 Bi4 O3 -103.8(2) . . . . ?
O8 Bi1 Bi4 O17 -77.5(2) . . . . ?
O2 Bi1 Bi4 O17 178.4(3) . . . . ?
O1 Bi1 Bi4 O17 -150.2(2) . . . . ?
O3 Bi1 Bi4 O17 -6.8(3) . . . . ?
O26 Bi1 Bi4 O17 -92.1(7) 1_556 . . . ?
Bi3 Bi1 Bi4 O17 -165.11(18) . . . . ?
Bi5 Bi1 Bi4 O17 -54.74(18) . . . . ?
Bi2 Bi1 Bi4 O17 -110.55(18) . . . . ?
O8 Bi1 Bi4 O6 69.8(2) . . . . ?
O2 Bi1 Bi4 O6 -34.2(3) . . . . ?
O1 Bi1 Bi4 O6 -2.8(2) . . . . ?
O3 Bi1 Bi4 O6 140.5(3) . . . . ?
O26 Bi1 Bi4 O6 55.2(7) 1_556 . . . ?
Bi3 Bi1 Bi4 O6 -17.79(14) . . . . ?
Bi5 Bi1 Bi4 O6 92.57(14) . . . . ?
Bi2 Bi1 Bi4 O6 36.76(14) . . . . ?
O8 Bi1 Bi4 O23 24.6(4) . . . . ?
O2 Bi1 Bi4 O23 -79.5(5) . . . . ?
O1 Bi1 Bi4 O23 -48.1(4) . . . . ?
O3 Bi1 Bi4 O23 95.3(4) . . . . ?
O26 Bi1 Bi4 O23 9.9(8) 1_556 . . . ?
Bi3 Bi1 Bi4 O23 -63.1(4) . . . . ?
Bi5 Bi1 Bi4 O23 47.3(4) . . . . ?
Bi2 Bi1 Bi4 O23 -8.5(4) . . . . ?
O8 Bi1 Bi4 O28 -158.6(2) . . . 2_756 ?
O2 Bi1 Bi4 O28 97.3(3) . . . 2_756 ?
O1 Bi1 Bi4 O28 128.7(2) . . . 2_756 ?
O3 Bi1 Bi4 O28 -87.9(3) . . . 2_756 ?
O26 Bi1 Bi4 O28 -173.3(7) 1_556 . . 2_756 ?
Bi3 Bi1 Bi4 O28 113.73(15) . . . 2_756 ?
Bi5 Bi1 Bi4 O28 -135.91(15) . . . 2_756 ?
Bi2 Bi1 Bi4 O28 168.28(15) . . . 2_756 ?
O8 Bi1 Bi4 Bi5 -22.73(16) . . . . ?
O2 Bi1 Bi4 Bi5 -126.8(3) . . . . ?
O1 Bi1 Bi4 Bi5 -95.42(16) . . . . ?
O3 Bi1 Bi4 Bi5 48.0(2) . . . . ?
O26 Bi1 Bi4 Bi5 -37.4(7) 1_556 . . . ?
Bi3 Bi1 Bi4 Bi5 -110.364(11) . . . . ?
Bi2 Bi1 Bi4 Bi5 -55.809(12) . . . . ?
O8 Bi1 Bi5 O7 109.3(3) . . . . ?
O2 Bi1 Bi5 O7 -0.3(2) . . . . ?
O1 Bi1 Bi5 O7 70.6(2) . . . . ?
O3 Bi1 Bi5 O7 -70.8(3) . . . . ?
O26 Bi1 Bi5 O7 147.0(2) 1_556 . . . ?
Bi3 Bi1 Bi5 O7 29.57(16) . . . . ?
Bi2 Bi1 Bi5 O7 85.62(16) . . . . ?
Bi4 Bi1 Bi5 O7 -25.78(16) . . . . ?
O2 Bi1 Bi5 O8 -109.7(3) . . . . ?
O1 Bi1 Bi5 O8 -38.7(3) . . . . ?
O3 Bi1 Bi5 O8 179.8(4) . . . . ?
O26 Bi1 Bi5 O8 37.6(3) 1_556 . . . ?
Bi3 Bi1 Bi5 O8 -79.8(3) . . . . ?
Bi2 Bi1 Bi5 O8 -23.7(3) . . . . ?
Bi4 Bi1 Bi5 O8 -135.1(3) . . . . ?
O8 Bi1 Bi5 O4 35.4(3) . . . . ?
O2 Bi1 Bi5 O4 -74.3(2) . . . . ?
O1 Bi1 Bi5 O4 -3.3(2) . . . . ?
O3 Bi1 Bi5 O4 -144.8(3) . . . . ?
O26 Bi1 Bi5 O4 73.0(2) 1_556 . . . ?
Bi3 Bi1 Bi5 O4 -44.36(16) . . . . ?
Bi2 Bi1 Bi5 O4 11.70(16) . . . . ?
Bi4 Bi1 Bi5 O4 -99.70(16) . . . . ?
O8 Bi1 Bi5 O3 -179.8(4) . . . . ?
O2 Bi1 Bi5 O3 70.5(3) . . . . ?
O1 Bi1 Bi5 O3 141.4(3) . . . . ?
O26 Bi1 Bi5 O3 -142.2(3) 1_556 . . . ?
Bi3 Bi1 Bi5 O3 100.4(2) . . . . ?
Bi2 Bi1 Bi5 O3 156.5(2) . . . . ?
Bi4 Bi1 Bi5 O3 45.1(2) . . . . ?
O8 Bi1 Bi5 O18 -168.4(3) . . . . ?
O2 Bi1 Bi5 O18 82.0(2) . . . . ?
O1 Bi1 Bi5 O18 152.9(2) . . . . ?
O3 Bi1 Bi5 O18 11.4(3) . . . . ?
O26 Bi1 Bi5 O18 -130.8(2) 1_556 . . . ?
Bi3 Bi1 Bi5 O18 111.86(16) . . . . ?
Bi2 Bi1 Bi5 O18 167.91(16) . . . . ?
Bi4 Bi1 Bi5 O18 56.51(16) . . . . ?
O8 Bi1 Bi5 O10 95.9(4) . . . . ?
O2 Bi1 Bi5 O10 -13.7(4) . . . . ?
O1 Bi1 Bi5 O10 57.2(4) . . . . ?
O3 Bi1 Bi5 O10 -84.3(4) . . . . ?
O26 Bi1 Bi5 O10 133.5(4) 1_556 . . . ?
Bi3 Bi1 Bi5 O10 16.2(3) . . . . ?
Bi2 Bi1 Bi5 O10 72.2(3) . . . . ?
Bi4 Bi1 Bi5 O10 -39.2(3) . . . . ?
O8 Bi1 Bi5 Bi6 77.6(3) . . . . ?
O2 Bi1 Bi5 Bi6 -32.11(15) . . . . ?
O1 Bi1 Bi5 Bi6 38.81(16) . . . . ?
O3 Bi1 Bi5 Bi6 -102.6(2) . . . . ?
O26 Bi1 Bi5 Bi6 115.18(15) 1_556 . . . ?
Bi3 Bi1 Bi5 Bi6 -2.206(11) . . . . ?
Bi2 Bi1 Bi5 Bi6 53.845(11) . . . . ?
Bi4 Bi1 Bi5 Bi6 -57.554(10) . . . . ?
O8 Bi1 Bi5 Bi4 135.1(3) . . . . ?
O2 Bi1 Bi5 Bi4 25.45(15) . . . . ?
O1 Bi1 Bi5 Bi4 96.37(16) . . . . ?
O3 Bi1 Bi5 Bi4 -45.1(2) . . . . ?
O26 Bi1 Bi5 Bi4 172.73(15) 1_556 . . . ?
Bi3 Bi1 Bi5 Bi4 55.348(10) . . . . ?
Bi2 Bi1 Bi5 Bi4 111.399(11) . . . . ?
O2 Bi4 Bi5 O7 99.2(3) . . . . ?
O3 Bi4 Bi5 O7 169.3(4) . . . . ?
O17 Bi4 Bi5 O7 -107.2(4) . . . . ?
O6 Bi4 Bi5 O7 31.7(3) . . . . ?
O23 Bi4 Bi5 O7 -38.5(3) . . . . ?
O28 Bi4 Bi5 O7 169.5(3) 2_756 . . . ?
Bi1 Bi4 Bi5 O7 123.7(3) . . . . ?
O7 Bi4 Bi5 O8 -101.9(4) . . . . ?
O2 Bi4 Bi5 O8 -2.7(2) . . . . ?
O3 Bi4 Bi5 O8 67.4(3) . . . . ?
O17 Bi4 Bi5 O8 150.9(2) . . . . ?
O6 Bi4 Bi5 O8 -70.1(2) . . . . ?
O23 Bi4 Bi5 O8 -140.3(2) . . . . ?
O28 Bi4 Bi5 O8 67.6(2) 2_756 . . . ?
Bi1 Bi4 Bi5 O8 21.82(16) . . . . ?
O7 Bi4 Bi5 O4 -34.3(4) . . . . ?
O2 Bi4 Bi5 O4 64.9(2) . . . . ?
O3 Bi4 Bi5 O4 135.0(3) . . . . ?
O17 Bi4 Bi5 O4 -141.5(2) . . . . ?
O6 Bi4 Bi5 O4 -2.5(2) . . . . ?
O23 Bi4 Bi5 O4 -72.7(2) . . . . ?
O28 Bi4 Bi5 O4 135.2(2) 2_756 . . . ?
Bi1 Bi4 Bi5 O4 89.42(16) . . . . ?
O7 Bi4 Bi5 O3 -169.3(4) . . . . ?
O2 Bi4 Bi5 O3 -70.1(3) . . . . ?
O17 Bi4 Bi5 O3 83.5(3) . . . . ?
O6 Bi4 Bi5 O3 -137.5(3) . . . . ?
O23 Bi4 Bi5 O3 152.3(3) . . . . ?
O28 Bi4 Bi5 O3 0.3(3) 2_756 . . . ?
Bi1 Bi4 Bi5 O3 -45.6(2) . . . . ?
O7 Bi4 Bi5 O18 108.3(3) . . . . ?
O2 Bi4 Bi5 O18 -152.5(2) . . . . ?
O3 Bi4 Bi5 O18 -82.4(3) . . . . ?
O17 Bi4 Bi5 O18 1.1(2) . . . . ?
O6 Bi4 Bi5 O18 140.1(2) . . . . ?
O23 Bi4 Bi5 O18 69.9(2) . . . . ?
O28 Bi4 Bi5 O18 -82.1(2) 2_756 . . . ?
Bi1 Bi4 Bi5 O18 -127.95(16) . . . . ?
O7 Bi4 Bi5 O10 39.1(3) . . . . ?
O2 Bi4 Bi5 O10 138.2(2) . . . . ?
O3 Bi4 Bi5 O10 -151.7(3) . . . . ?
O17 Bi4 Bi5 O10 -68.1(2) . . . . ?
O6 Bi4 Bi5 O10 70.8(2) . . . . ?
O23 Bi4 Bi5 O10 0.6(2) . . . . ?
O28 Bi4 Bi5 O10 -151.4(2) 2_756 . . . ?
Bi1 Bi4 Bi5 O10 162.76(14) . . . . ?
O7 Bi4 Bi5 Bi1 -123.7(3) . . . . ?
O2 Bi4 Bi5 Bi1 -24.54(14) . . . . ?
O3 Bi4 Bi5 Bi1 45.6(2) . . . . ?
O17 Bi4 Bi5 Bi1 129.09(16) . . . . ?
O6 Bi4 Bi5 Bi1 -91.96(14) . . . . ?
O23 Bi4 Bi5 Bi1 -162.17(15) . . . . ?
O28 Bi4 Bi5 Bi1 45.81(15) 2_756 . . . ?
O7 Bi4 Bi5 Bi6 -17.7(3) . . . . ?
O2 Bi4 Bi5 Bi6 81.45(14) . . . . ?
O3 Bi4 Bi5 Bi6 151.5(2) . . . . ?
O17 Bi4 Bi5 Bi6 -124.93(16) . . . . ?
O6 Bi4 Bi5 Bi6 14.02(14) . . . . ?
O23 Bi4 Bi5 Bi6 -56.18(15) . . . . ?
O28 Bi4 Bi5 Bi6 151.80(15) 2_756 . . . ?
Bi1 Bi4 Bi5 Bi6 105.989(11) . . . . ?
O5 Bi3 Bi6 O7 -107.3(3) . . . . ?
O2 Bi3 Bi6 O7 -2.6(2) . . . . ?
O6 Bi3 Bi6 O7 73.1(3) . . . . ?
O1 Bi3 Bi6 O7 -70.9(2) . . . . ?
O12 Bi3 Bi6 O7 -143.9(2) . . . . ?
O16 Bi3 Bi6 O7 -7.9(4) 2_657 . . . ?
Bi1 Bi3 Bi6 O7 -32.76(16) . . . . ?
O2 Bi3 Bi6 O5 104.7(3) . . . . ?
O6 Bi3 Bi6 O5 -179.6(4) . . . . ?
O1 Bi3 Bi6 O5 36.4(3) . . . . ?
O12 Bi3 Bi6 O5 -36.6(3) . . . . ?
O16 Bi3 Bi6 O5 99.4(4) 2_657 . . . ?
Bi1 Bi3 Bi6 O5 74.5(3) . . . . ?
O5 Bi3 Bi6 O6 179.6(4) . . . . ?
O2 Bi3 Bi6 O6 -75.7(3) . . . . ?
O1 Bi3 Bi6 O6 -144.1(3) . . . . ?
O12 Bi3 Bi6 O6 142.9(3) . . . . ?
O16 Bi3 Bi6 O6 -81.1(4) 2_657 . . . ?
Bi1 Bi3 Bi6 O6 -105.9(2) . . . . ?
O5 Bi3 Bi6 O4 -38.5(3) . . . . ?
O2 Bi3 Bi6 O4 66.3(2) . . . . ?
O6 Bi3 Bi6 O4 141.9(3) . . . . ?
O1 Bi3 Bi6 O4 -2.1(2) . . . . ?
O12 Bi3 Bi6 O4 -75.1(2) . . . . ?
O16 Bi3 Bi6 O4 60.9(4) 2_657 . . . ?
Bi1 Bi3 Bi6 O4 36.05(14) . . . . ?
O5 Bi3 Bi6 O24 166.9(3) . . . . ?
O2 Bi3 Bi6 O24 -88.3(2) . . . . ?
O6 Bi3 Bi6 O24 -12.6(3) . . . . ?
O1 Bi3 Bi6 O24 -156.7(2) . . . . ?
O12 Bi3 Bi6 O24 130.3(2) . . . . ?
O16 Bi3 Bi6 O24 -93.7(4) 2_657 . . . ?
Bi1 Bi3 Bi6 O24 -118.51(18) . . . . ?
O5 Bi3 Bi6 O20 88.2(3) . . . 1_455 ?
O2 Bi3 Bi6 O20 -167.0(2) . . . 1_455 ?
O6 Bi3 Bi6 O20 -91.3(3) . . . 1_455 ?
O1 Bi3 Bi6 O20 124.6(2) . . . 1_455 ?
O12 Bi3 Bi6 O20 51.6(2) . . . 1_455 ?
O16 Bi3 Bi6 O20 -172.4(4) 2_657 . . 1_455 ?
Bi1 Bi3 Bi6 O20 162.79(15) . . . 1_455 ?
O5 Bi3 Bi6 Bi5 -76.8(3) . . . . ?
O2 Bi3 Bi6 Bi5 27.99(15) . . . . ?
O6 Bi3 Bi6 Bi5 103.7(2) . . . . ?
O1 Bi3 Bi6 Bi5 -40.36(15) . . . . ?
O12 Bi3 Bi6 Bi5 -113.39(16) . . . . ?
O16 Bi3 Bi6 Bi5 22.6(3) 2_657 . . . ?
Bi1 Bi3 Bi6 Bi5 -2.206(11) . . . . ?
O5 Bi3 Bi6 Bi2 -19.5(3) . . . . ?
O2 Bi3 Bi6 Bi2 85.28(15) . . . . ?
O6 Bi3 Bi6 Bi2 161.0(2) . . . . ?
O1 Bi3 Bi6 Bi2 16.93(15) . . . . ?
O12 Bi3 Bi6 Bi2 -56.10(16) . . . . ?
O16 Bi3 Bi6 Bi2 79.9(3) 2_657 . . . ?
Bi1 Bi3 Bi6 Bi2 55.087(10) . . . . ?
O8 Bi5 Bi6 O7 104.7(3) . . . . ?
O4 Bi5 Bi6 O7 172.4(4) . . . . ?
O3 Bi5 Bi6 O7 34.6(3) . . . . ?
O18 Bi5 Bi6 O7 -41.3(3) . . . . ?
O10 Bi5 Bi6 O7 -97.1(3) . . . . ?
Bi1 Bi5 Bi6 O7 73.6(3) . . . . ?
Bi4 Bi5 Bi6 O7 16.8(3) . . . . ?
O7 Bi5 Bi6 O5 -102.4(4) . . . . ?
O8 Bi5 Bi6 O5 2.2(2) . . . . ?
O4 Bi5 Bi6 O5 70.0(3) . . . . ?
O3 Bi5 Bi6 O5 -67.8(2) . . . . ?
O18 Bi5 Bi6 O5 -143.7(2) . . . . ?
O10 Bi5 Bi6 O5 160.4(2) . . . . ?
Bi1 Bi5 Bi6 O5 -28.85(17) . . . . ?
Bi4 Bi5 Bi6 O5 -85.57(17) . . . . ?
O7 Bi5 Bi6 O6 -32.7(3) . . . . ?
O8 Bi5 Bi6 O6 72.0(2) . . . . ?
O4 Bi5 Bi6 O6 139.7(3) . . . . ?
O3 Bi5 Bi6 O6 1.9(2) . . . . ?
O18 Bi5 Bi6 O6 -74.0(2) . . . . ?
O10 Bi5 Bi6 O6 -129.8(2) . . . . ?
Bi1 Bi5 Bi6 O6 40.91(16) . . . . ?
Bi4 Bi5 Bi6 O6 -15.81(16) . . . . ?
O7 Bi5 Bi6 O4 -172.4(4) . . . . ?
O8 Bi5 Bi6 O4 -67.7(3) . . . . ?
O3 Bi5 Bi6 O4 -137.8(3) . . . . ?
O18 Bi5 Bi6 O4 146.3(3) . . . . ?
O10 Bi5 Bi6 O4 90.5(3) . . . . ?
Bi1 Bi5 Bi6 O4 -98.8(2) . . . . ?
Bi4 Bi5 Bi6 O4 -155.5(2) . . . . ?
O7 Bi5 Bi6 O24 46.9(4) . . . . ?
O8 Bi5 Bi6 O24 151.6(3) . . . . ?
O4 Bi5 Bi6 O24 -140.7(3) . . . . ?
O3 Bi5 Bi6 O24 81.5(2) . . . . ?
O18 Bi5 Bi6 O24 5.6(3) . . . . ?
O10 Bi5 Bi6 O24 -50.2(2) . . . . ?
Bi1 Bi5 Bi6 O24 120.50(18) . . . . ?
Bi4 Bi5 Bi6 O24 63.78(18) . . . . ?
O7 Bi5 Bi6 O20 -136.0(7) . . . 1_455 ?
O8 Bi5 Bi6 O20 -31.4(6) . . . 1_455 ?
O4 Bi5 Bi6 O20 36.4(6) . . . 1_455 ?
O3 Bi5 Bi6 O20 -101.4(6) . . . 1_455 ?
O18 Bi5 Bi6 O20 -177.3(6) . . . 1_455 ?
O10 Bi5 Bi6 O20 126.8(6) . . . 1_455 ?
Bi1 Bi5 Bi6 O20 -62.5(6) . . . 1_455 ?
Bi4 Bi5 Bi6 O20 -119.2(6) . . . 1_455 ?
O7 Bi5 Bi6 Bi3 -71.4(3) . . . . ?
O8 Bi5 Bi6 Bi3 33.29(17) . . . . ?
O4 Bi5 Bi6 Bi3 101.0(2) . . . . ?
O3 Bi5 Bi6 Bi3 -36.79(15) . . . . ?
O18 Bi5 Bi6 Bi3 -112.68(17) . . . . ?
O10 Bi5 Bi6 Bi3 -168.52(17) . . . . ?
Bi1 Bi5 Bi6 Bi3 2.194(11) . . . . ?
Bi4 Bi5 Bi6 Bi3 -54.523(11) . . . . ?
O7 Bi5 Bi6 Bi2 -127.4(3) . . . . ?
O8 Bi5 Bi6 Bi2 -22.71(17) . . . . ?
O4 Bi5 Bi6 Bi2 45.0(2) . . . . ?
O3 Bi5 Bi6 Bi2 -92.80(15) . . . . ?
O18 Bi5 Bi6 Bi2 -168.69(17) . . . . ?
O10 Bi5 Bi6 Bi2 135.47(17) . . . . ?
Bi1 Bi5 Bi6 Bi2 -53.812(11) . . . . ?
Bi4 Bi5 Bi6 Bi2 -110.529(11) . . . . ?
O5 Bi2 Bi6 O7 102.6(4) . . . . ?
O8 Bi2 Bi6 O7 -2.6(2) . . . . ?
O1 Bi2 Bi6 O7 66.0(2) . . . . ?
O4 Bi2 Bi6 O7 -67.3(3) . . . . ?
O9 Bi2 Bi6 O7 -152.7(2) . . . . ?
O11 Bi2 Bi6 O7 142.0(2) . . . . ?
O14 Bi2 Bi6 O7 -101.2(2) 2_647 . . . ?
Bi1 Bi2 Bi6 O7 28.72(16) . . . . ?
O8 Bi2 Bi6 O5 -105.3(4) . . . . ?
O1 Bi2 Bi6 O5 -36.6(3) . . . . ?
O4 Bi2 Bi6 O5 -169.9(4) . . . . ?
O9 Bi2 Bi6 O5 104.6(4) . . . . ?
O11 Bi2 Bi6 O5 39.4(4) . . . . ?
O14 Bi2 Bi6 O5 156.1(3) 2_647 . . . ?
Bi1 Bi2 Bi6 O5 -73.9(3) . . . . ?
O5 Bi2 Bi6 O6 31.4(3) . . . . ?
O8 Bi2 Bi6 O6 -73.9(2) . . . . ?
O1 Bi2 Bi6 O6 -5.2(2) . . . . ?
O4 Bi2 Bi6 O6 -138.5(3) . . . . ?
O9 Bi2 Bi6 O6 136.0(2) . . . . ?
O11 Bi2 Bi6 O6 70.8(2) . . . . ?
O14 Bi2 Bi6 O6 -172.5(2) 2_647 . . . ?
Bi1 Bi2 Bi6 O6 -42.54(15) . . . . ?
O5 Bi2 Bi6 O4 169.9(4) . . . . ?
O8 Bi2 Bi6 O4 64.6(3) . . . . ?
O1 Bi2 Bi6 O4 133.3(3) . . . . ?
O9 Bi2 Bi6 O4 -85.4(3) . . . . ?
O11 Bi2 Bi6 O4 -150.7(3) . . . . ?
O14 Bi2 Bi6 O4 -34.0(3) 2_647 . . . ?
Bi1 Bi2 Bi6 O4 96.0(2) . . . . ?
O5 Bi2 Bi6 O24 77.5(14) . . . . ?
O8 Bi2 Bi6 O24 -27.8(14) . . . . ?
O1 Bi2 Bi6 O24 40.9(14) . . . . ?
O4 Bi2 Bi6 O24 -92.4(14) . . . . ?
O9 Bi2 Bi6 O24 -177.9(14) . . . . ?
O11 Bi2 Bi6 O24 116.9(14) . . . . ?
O14 Bi2 Bi6 O24 -126.4(14) 2_647 . . . ?
Bi1 Bi2 Bi6 O24 3.6(14) . . . . ?
O5 Bi2 Bi6 O20 -54.8(3) . . . 1_455 ?
O8 Bi2 Bi6 O20 -160.1(2) . . . 1_455 ?
O1 Bi2 Bi6 O20 -91.4(2) . . . 1_455 ?
O4 Bi2 Bi6 O20 135.3(3) . . . 1_455 ?
O9 Bi2 Bi6 O20 49.9(2) . . . 1_455 ?
O11 Bi2 Bi6 O20 -15.4(2) . . . 1_455 ?
O14 Bi2 Bi6 O20 101.4(2) 2_647 . . 1_455 ?
Bi1 Bi2 Bi6 O20 -128.70(17) . . . 1_455 ?
O5 Bi2 Bi6 Bi3 19.3(3) . . . . ?
O8 Bi2 Bi6 Bi3 -85.98(16) . . . . ?
O1 Bi2 Bi6 Bi3 -17.29(15) . . . . ?
O4 Bi2 Bi6 Bi3 -150.6(2) . . . . ?
O9 Bi2 Bi6 Bi3 123.95(17) . . . . ?
O11 Bi2 Bi6 Bi3 58.69(18) . . . . ?
O14 Bi2 Bi6 Bi3 175.45(16) 2_647 . . . ?
Bi1 Bi2 Bi6 Bi3 -54.614(11) . . . . ?
O5 Bi2 Bi6 Bi5 127.7(3) . . . . ?
O8 Bi2 Bi6 Bi5 22.43(16) . . . . ?
O1 Bi2 Bi6 Bi5 91.11(15) . . . . ?
O4 Bi2 Bi6 Bi5 -42.2(2) . . . . ?
O9 Bi2 Bi6 Bi5 -127.64(17) . . . . ?
O11 Bi2 Bi6 Bi5 167.09(18) . . . . ?
O14 Bi2 Bi6 Bi5 -76.15(16) 2_647 . . . ?
Bi1 Bi2 Bi6 Bi5 53.787(11) . . . . ?
O8 Bi1 O1 Bi2 0.2(2) . . . . ?
O2 Bi1 O1 Bi2 99.0(3) . . . . ?
O3 Bi1 O1 Bi2 53.2(4) . . . . ?
O26 Bi1 O1 Bi2 -87.9(2) 1_556 . . . ?
Bi3 Bi1 O1 Bi2 102.1(3) . . . . ?
Bi5 Bi1 O1 Bi2 21.0(2) . . . . ?
Bi4 Bi1 O1 Bi2 82.19(19) . . . . ?
O8 Bi1 O1 Bi3 -101.9(3) . . . . ?
O2 Bi1 O1 Bi3 -3.1(2) . . . . ?
O3 Bi1 O1 Bi3 -48.9(4) . . . . ?
O26 Bi1 O1 Bi3 170.0(3) 1_556 . . . ?
Bi5 Bi1 O1 Bi3 -81.12(19) . . . . ?
Bi2 Bi1 O1 Bi3 -102.1(3) . . . . ?
Bi4 Bi1 O1 Bi3 -19.9(2) . . . . ?
O5 Bi2 O1 Bi1 -99.1(3) . . . . ?
O8 Bi2 O1 Bi1 -0.2(2) . . . . ?
O4 Bi2 O1 Bi1 -42.6(3) . . . . ?
O9 Bi2 O1 Bi1 -132.0(3) . . . . ?
O11 Bi2 O1 Bi1 170.1(3) . . . . ?
O14 Bi2 O1 Bi1 82.6(4) 2_647 . . . ?
Bi6 Bi2 O1 Bi1 -78.94(19) . . . . ?
O5 Bi2 O1 Bi3 3.0(2) . . . . ?
O8 Bi2 O1 Bi3 101.9(3) . . . . ?
O4 Bi2 O1 Bi3 59.5(3) . . . . ?
O9 Bi2 O1 Bi3 -29.9(4) . . . . ?
O11 Bi2 O1 Bi3 -87.8(2) . . . . ?
O14 Bi2 O1 Bi3 -175.3(2) 2_647 . . . ?
Bi1 Bi2 O1 Bi3 102.1(3) . . . . ?
Bi6 Bi2 O1 Bi3 23.15(19) . . . . ?
O5 Bi3 O1 Bi1 100.8(3) . . . . ?
O2 Bi3 O1 Bi1 3.1(2) . . . . ?
O6 Bi3 O1 Bi1 54.2(3) . . . . ?
O12 Bi3 O1 Bi1 -167.3(3) . . . . ?
O16 Bi3 O1 Bi1 -75.5(2) 2_657 . . . ?
Bi6 Bi3 O1 Bi1 80.76(19) . . . . ?
O5 Bi3 O1 Bi2 -3.1(2) . . . . ?
O2 Bi3 O1 Bi2 -100.8(3) . . . . ?
O6 Bi3 O1 Bi2 -49.7(3) . . . . ?
O12 Bi3 O1 Bi2 88.8(2) . . . . ?
O16 Bi3 O1 Bi2 -179.4(3) 2_657 . . . ?
Bi1 Bi3 O1 Bi2 -103.9(3) . . . . ?
Bi6 Bi3 O1 Bi2 -23.16(19) . . . . ?
O8 Bi1 O2 Bi3 75.9(3) . . . . ?
O1 Bi1 O2 Bi3 3.9(3) . . . . ?
O3 Bi1 O2 Bi3 148.1(4) . . . . ?
O26 Bi1 O2 Bi3 -8.0(6) 1_556 . . . ?
Bi5 Bi1 O2 Bi3 106.9(3) . . . . ?
Bi2 Bi1 O2 Bi3 43.7(3) . . . . ?
Bi4 Bi1 O2 Bi3 151.5(5) . . . . ?
O8 Bi1 O2 Bi4 -75.6(3) . . . . ?
O1 Bi1 O2 Bi4 -147.6(3) . . . . ?
O3 Bi1 O2 Bi4 -3.5(3) . . . . ?
O26 Bi1 O2 Bi4 -159.5(3) 1_556 . . . ?
Bi3 Bi1 O2 Bi4 -151.5(5) . . . . ?
Bi5 Bi1 O2 Bi4 -44.6(2) . . . . ?
Bi2 Bi1 O2 Bi4 -107.8(3) . . . . ?
O5 Bi3 O2 Bi1 -72.0(3) . . . . ?
O6 Bi3 O2 Bi1 -142.4(4) . . . . ?
O1 Bi3 O2 Bi1 -3.8(3) . . . . ?
O12 Bi3 O2 Bi1 10.8(5) . . . . ?
O16 Bi3 O2 Bi1 73.9(3) 2_657 . . . ?
Bi6 Bi3 O2 Bi1 -103.7(3) . . . . ?
O5 Bi3 O2 Bi4 79.0(3) . . . . ?
O6 Bi3 O2 Bi4 8.6(3) . . . . ?
O1 Bi3 O2 Bi4 147.2(4) . . . . ?
O12 Bi3 O2 Bi4 161.8(3) . . . . ?
O16 Bi3 O2 Bi4 -135.1(3) 2_657 . . . ?
Bi1 Bi3 O2 Bi4 151.0(5) . . . . ?
Bi6 Bi3 O2 Bi4 47.3(3) . . . . ?
O7 Bi4 O2 Bi1 75.0(3) . . . . ?
O3 Bi4 O2 Bi1 3.5(3) . . . . ?
O17 Bi4 O2 Bi1 -2.4(5) . . . . ?
O6 Bi4 O2 Bi1 142.9(4) . . . . ?
O23 Bi4 O2 Bi1 143.0(3) . . . . ?
O28 Bi4 O2 Bi1 -73.5(3) 2_756 . . . ?
Bi5 Bi4 O2 Bi1 44.4(2) . . . . ?
O7 Bi4 O2 Bi3 -76.1(3) . . . . ?
O3 Bi4 O2 Bi3 -147.6(4) . . . . ?
O17 Bi4 O2 Bi3 -153.5(3) . . . . ?
O6 Bi4 O2 Bi3 -8.2(3) . . . . ?
O23 Bi4 O2 Bi3 -8.1(5) . . . . ?
O28 Bi4 O2 Bi3 135.4(3) 2_756 . . . ?
Bi5 Bi4 O2 Bi3 -106.7(3) . . . . ?
Bi1 Bi4 O2 Bi3 -151.1(5) . . . . ?
O8 Bi1 O3 Bi4 102.3(3) . . . . ?
O2 Bi1 O3 Bi4 2.9(2) . . . . ?
O1 Bi1 O3 Bi4 49.5(4) . . . . ?
O26 Bi1 O3 Bi4 162.8(2) 1_556 . . . ?
Bi3 Bi1 O3 Bi4 19.1(2) . . . . ?
Bi5 Bi1 O3 Bi4 102.2(3) . . . . ?
Bi2 Bi1 O3 Bi4 81.0(2) . . . . ?
O8 Bi1 O3 Bi5 0.1(2) . . . . ?
O2 Bi1 O3 Bi5 -99.3(2) . . . . ?
O1 Bi1 O3 Bi5 -52.7(3) . . . . ?
O26 Bi1 O3 Bi5 60.6(4) 1_556 . . . ?
Bi3 Bi1 O3 Bi5 -83.12(17) . . . . ?
Bi2 Bi1 O3 Bi5 -21.15(19) . . . . ?
Bi4 Bi1 O3 Bi5 -102.2(3) . . . . ?
O7 Bi4 O3 Bi1 -95.7(3) . . . . ?
O2 Bi4 O3 Bi1 -2.8(2) . . . . ?
O17 Bi4 O3 Bi1 173.6(3) . . . . ?
O6 Bi4 O3 Bi1 -48.6(3) . . . . ?
O23 Bi4 O3 Bi1 -143.4(2) . . . . ?
O28 Bi4 O3 Bi1 78.8(2) 2_756 . . . ?
Bi5 Bi4 O3 Bi1 -101.5(3) . . . . ?
O7 Bi4 O3 Bi5 5.8(2) . . . . ?
O2 Bi4 O3 Bi5 98.6(2) . . . . ?
O17 Bi4 O3 Bi5 -85.0(2) . . . . ?
O6 Bi4 O3 Bi5 52.9(3) . . . . ?
O23 Bi4 O3 Bi5 -41.9(4) . . . . ?
O28 Bi4 O3 Bi5 -179.8(3) 2_756 . . . ?
Bi1 Bi4 O3 Bi5 101.5(3) . . . . ?
O7 Bi5 O3 Bi1 98.3(2) . . . . ?
O8 Bi5 O3 Bi1 -0.1(2) . . . . ?
O4 Bi5 O3 Bi1 45.2(3) . . . . ?
O18 Bi5 O3 Bi1 -169.1(2) . . . . ?
O10 Bi5 O3 Bi1 142.5(2) . . . . ?
Bi6 Bi5 O3 Bi1 79.26(17) . . . . ?
Bi4 Bi5 O3 Bi1 104.2(3) . . . . ?
O7 Bi5 O3 Bi4 -5.9(2) . . . . ?
O8 Bi5 O3 Bi4 -104.3(2) . . . . ?
O4 Bi5 O3 Bi4 -59.0(3) . . . . ?
O18 Bi5 O3 Bi4 86.7(2) . . . . ?
O10 Bi5 O3 Bi4 38.3(3) . . . . ?
Bi1 Bi5 O3 Bi4 -104.2(3) . . . . ?
Bi6 Bi5 O3 Bi4 -24.91(19) . . . . ?
O7 Bi5 O4 Bi2 -94.6(3) . . . . ?
O8 Bi5 O4 Bi2 2.5(2) . . . . ?
O3 Bi5 O4 Bi2 -43.5(3) . . . . ?
O18 Bi5 O4 Bi2 -158.1(3) . . . . ?
O10 Bi5 O4 Bi2 -171.3(3) . . . . ?
Bi1 Bi5 O4 Bi2 -16.4(2) . . . . ?
Bi6 Bi5 O4 Bi2 -98.9(3) . . . . ?
Bi4 Bi5 O4 Bi2 -77.2(2) . . . . ?
O7 Bi5 O4 Bi6 4.2(2) . . . . ?
O8 Bi5 O4 Bi6 101.4(3) . . . . ?
O3 Bi5 O4 Bi6 55.3(3) . . . . ?
O18 Bi5 O4 Bi6 -59.2(4) . . . . ?
O10 Bi5 O4 Bi6 -72.4(2) . . . . ?
Bi1 Bi5 O4 Bi6 82.44(18) . . . . ?
Bi4 Bi5 O4 Bi6 21.7(2) . . . . ?
O5 Bi2 O4 Bi5 95.3(3) . . . . ?
O8 Bi2 O4 Bi5 -2.5(2) . . . . ?
O1 Bi2 O4 Bi5 41.2(3) . . . . ?
O9 Bi2 O4 Bi5 172.9(3) . . . . ?
O11 Bi2 O4 Bi5 154.2(3) . . . . ?
O14 Bi2 O4 Bi5 -108.6(3) 2_647 . . . ?
Bi1 Bi2 O4 Bi5 16.4(2) . . . . ?
Bi6 Bi2 O4 Bi5 100.9(3) . . . . ?
O5 Bi2 O4 Bi6 -5.6(2) . . . . ?
O8 Bi2 O4 Bi6 -103.4(3) . . . . ?
O1 Bi2 O4 Bi6 -59.8(3) . . . . ?
O9 Bi2 O4 Bi6 71.9(2) . . . . ?
O11 Bi2 O4 Bi6 53.2(5) . . . . ?
O14 Bi2 O4 Bi6 150.4(2) 2_647 . . . ?
Bi1 Bi2 O4 Bi6 -84.54(16) . . . . ?
O7 Bi6 O4 Bi5 -4.3(2) . . . . ?
O5 Bi6 O4 Bi5 -102.1(3) . . . . ?
O6 Bi6 O4 Bi5 -52.8(3) . . . . ?
O24 Bi6 O4 Bi5 62.0(4) . . . . ?
O20 Bi6 O4 Bi5 -167.8(2) 1_455 . . . ?
Bi3 Bi6 O4 Bi5 -82.05(19) . . . . ?
Bi2 Bi6 O4 Bi5 -107.7(3) . . . . ?
O7 Bi6 O4 Bi2 103.4(3) . . . . ?
O5 Bi6 O4 Bi2 5.6(2) . . . . ?
O6 Bi6 O4 Bi2 54.9(3) . . . . ?
O24 Bi6 O4 Bi2 169.7(3) . . . . ?
O20 Bi6 O4 Bi2 -60.1(3) 1_455 . . . ?
Bi3 Bi6 O4 Bi2 25.65(18) . . . . ?
Bi5 Bi6 O4 Bi2 107.7(3) . . . . ?
O2 Bi3 O5 Bi2 72.4(3) . . . . ?
O6 Bi3 O5 Bi2 145.2(4) . . . . ?
O1 Bi3 O5 Bi2 3.9(3) . . . . ?
O12 Bi3 O5 Bi2 -68.6(3) . . . . ?
O16 Bi3 O5 Bi2 9.8(5) 2_657 . . . ?
Bi1 Bi3 O5 Bi2 42.4(3) . . . . ?
Bi6 Bi3 O5 Bi2 144.9(5) . . . . ?
O2 Bi3 O5 Bi6 -72.5(3) . . . . ?
O6 Bi3 O5 Bi6 0.3(2) . . . . ?
O1 Bi3 O5 Bi6 -141.0(3) . . . . ?
O12 Bi3 O5 Bi6 146.5(3) . . . . ?
O16 Bi3 O5 Bi6 -135.1(3) 2_657 . . . ?
Bi1 Bi3 O5 Bi6 -102.5(3) . . . . ?
O8 Bi2 O5 Bi3 -72.3(3) . . . . ?
O1 Bi2 O5 Bi3 -4.0(3) . . . . ?
O4 Bi2 O5 Bi3 -137.9(3) . . . . ?
O9 Bi2 O5 Bi3 153.2(4) . . . . ?
O11 Bi2 O5 Bi3 71.2(3) . . . . ?
O14 Bi2 O5 Bi3 174.1(3) 2_647 . . . ?
Bi1 Bi2 O5 Bi3 -42.2(3) . . . . ?
Bi6 Bi2 O5 Bi3 -145.0(5) . . . . ?
O8 Bi2 O5 Bi6 72.7(3) . . . . ?
O1 Bi2 O5 Bi6 141.0(3) . . . . ?
O4 Bi2 O5 Bi6 7.1(3) . . . . ?
O9 Bi2 O5 Bi6 -61.8(3) . . . . ?
O11 Bi2 O5 Bi6 -143.8(3) . . . . ?
O14 Bi2 O5 Bi6 -40.9(5) 2_647 . . . ?
Bi1 Bi2 O5 Bi6 102.8(3) . . . . ?
O7 Bi6 O5 Bi3 70.7(3) . . . . ?
O6 Bi6 O5 Bi3 -0.3(3) . . . . ?
O4 Bi6 O5 Bi3 139.8(3) . . . . ?
O24 Bi6 O5 Bi3 -21.3(6) . . . . ?
O20 Bi6 O5 Bi3 -87.2(3) 1_455 . . . ?
Bi5 Bi6 O5 Bi3 101.9(3) . . . . ?
Bi2 Bi6 O5 Bi3 146.7(5) . . . . ?
O7 Bi6 O5 Bi2 -76.0(3) . . . . ?
O6 Bi6 O5 Bi2 -147.0(3) . . . . ?
O4 Bi6 O5 Bi2 -6.9(3) . . . . ?
O24 Bi6 O5 Bi2 -168.1(3) . . . . ?
O20 Bi6 O5 Bi2 126.0(3) 1_455 . . . ?
Bi3 Bi6 O5 Bi2 -146.7(5) . . . . ?
Bi5 Bi6 O5 Bi2 -44.8(2) . . . . ?
O7 Bi6 O6 Bi3 -97.5(3) . . . . ?
O5 Bi6 O6 Bi3 0.2(2) . . . . ?
O4 Bi6 O6 Bi3 -49.7(3) . . . . ?
O24 Bi6 O6 Bi3 168.3(3) . . . . ?
O20 Bi6 O6 Bi3 83.9(2) 1_455 . . . ?
Bi5 Bi6 O6 Bi3 -80.05(19) . . . . ?
Bi2 Bi6 O6 Bi3 -16.7(2) . . . . ?
O7 Bi6 O6 Bi4 2.8(2) . . . . ?
O5 Bi6 O6 Bi4 100.6(2) . . . . ?
O4 Bi6 O6 Bi4 50.6(3) . . . . ?
O24 Bi6 O6 Bi4 -91.4(2) . . . . ?
O20 Bi6 O6 Bi4 -175.8(2) 1_455 . . . ?
Bi3 Bi6 O6 Bi4 100.3(3) . . . . ?
Bi5 Bi6 O6 Bi4 20.29(19) . . . . ?
Bi2 Bi6 O6 Bi4 83.60(17) . . . . ?
O5 Bi3 O6 Bi6 -0.3(2) . . . . ?
O2 Bi3 O6 Bi6 95.3(3) . . . . ?
O1 Bi3 O6 Bi6 45.8(3) . . . . ?
O12 Bi3 O6 Bi6 -58.7(4) . . . . ?
O16 Bi3 O6 Bi6 145.0(2) 2_657 . . . ?
Bi1 Bi3 O6 Bi6 76.70(19) . . . . ?
O5 Bi3 O6 Bi4 -102.1(2) . . . . ?
O2 Bi3 O6 Bi4 -6.5(2) . . . . ?
O1 Bi3 O6 Bi4 -56.1(3) . . . . ?
O12 Bi3 O6 Bi4 -160.5(2) . . . . ?
O16 Bi3 O6 Bi4 43.2(3) 2_657 . . . ?
Bi1 Bi3 O6 Bi4 -25.12(19) . . . . ?
Bi6 Bi3 O6 Bi4 -101.8(3) . . . . ?
O7 Bi4 O6 Bi6 -3.0(2) . . . . ?
O2 Bi4 O6 Bi6 -97.5(3) . . . . ?
O3 Bi4 O6 Bi6 -51.4(3) . . . . ?
O17 Bi4 O6 Bi6 52.4(4) . . . . ?
O23 Bi4 O6 Bi6 82.6(2) . . . . ?
O28 Bi4 O6 Bi6 -146.6(2) 2_756 . . . ?
Bi5 Bi4 O6 Bi6 -19.92(19) . . . . ?
Bi1 Bi4 O6 Bi6 -79.52(18) . . . . ?
O7 Bi4 O6 Bi3 101.0(3) . . . . ?
O2 Bi4 O6 Bi3 6.5(2) . . . . ?
O3 Bi4 O6 Bi3 52.6(3) . . . . ?
O17 Bi4 O6 Bi3 156.3(2) . . . . ?
O23 Bi4 O6 Bi3 -173.4(3) . . . . ?
O28 Bi4 O6 Bi3 -42.6(3) 2_756 . . . ?
Bi5 Bi4 O6 Bi3 84.07(18) . . . . ?
Bi1 Bi4 O6 Bi3 24.47(18) . . . . ?
O8 Bi5 O7 Bi4 76.9(3) . . . . ?
O4 Bi5 O7 Bi4 145.1(3) . . . . ?
O3 Bi5 O7 Bi4 7.2(3) . . . . ?
O18 Bi5 O7 Bi4 -67.2(3) . . . . ?
O10 Bi5 O7 Bi4 -139.2(3) . . . . ?
Bi1 Bi5 O7 Bi4 47.3(3) . . . . ?
Bi6 Bi5 O7 Bi4 150.4(5) . . . . ?
O8 Bi5 O7 Bi6 -73.5(3) . . . . ?
O4 Bi5 O7 Bi6 -5.3(3) . . . . ?
O3 Bi5 O7 Bi6 -143.2(3) . . . . ?
O18 Bi5 O7 Bi6 142.4(3) . . . . ?
O10 Bi5 O7 Bi6 70.4(3) . . . . ?
Bi1 Bi5 O7 Bi6 -103.1(3) . . . . ?
Bi4 Bi5 O7 Bi6 -150.4(5) . . . . ?
O2 Bi4 O7 Bi5 -77.0(3) . . . . ?
O3 Bi4 O7 Bi5 -7.4(3) . . . . ?
O17 Bi4 O7 Bi5 67.8(3) . . . . ?
O6 Bi4 O7 Bi5 -145.5(4) . . . . ?
O23 Bi4 O7 Bi5 141.9(3) . . . . ?
O28 Bi4 O7 Bi5 -16.5(5) 2_756 . . . ?
Bi1 Bi4 O7 Bi5 -46.9(2) . . . . ?
O2 Bi4 O7 Bi6 72.1(3) . . . . ?
O3 Bi4 O7 Bi6 141.7(4) . . . . ?
O17 Bi4 O7 Bi6 -143.1(3) . . . . ?
O6 Bi4 O7 Bi6 3.6(3) . . . . ?
O23 Bi4 O7 Bi6 -69.0(3) . . . . ?
O28 Bi4 O7 Bi6 132.6(3) 2_756 . . . ?
Bi5 Bi4 O7 Bi6 149.1(5) . . . . ?
Bi1 Bi4 O7 Bi6 102.2(3) . . . . ?
O5 Bi6 O7 Bi5 76.3(3) . . . . ?
O6 Bi6 O7 Bi5 146.1(3) . . . . ?
O4 Bi6 O7 Bi5 5.0(3) . . . . ?
O24 Bi6 O7 Bi5 -137.8(3) . . . . ?
O20 Bi6 O7 Bi5 149.6(4) 1_455 . . . ?
Bi3 Bi6 O7 Bi5 106.5(3) . . . . ?
Bi2 Bi6 O7 Bi5 45.1(2) . . . . ?
O5 Bi6 O7 Bi4 -73.6(3) . . . . ?
O6 Bi6 O7 Bi4 -3.8(3) . . . . ?
O4 Bi6 O7 Bi4 -144.9(4) . . . . ?
O24 Bi6 O7 Bi4 72.3(3) . . . . ?
O20 Bi6 O7 Bi4 -0.4(8) 1_455 . . . ?
Bi3 Bi6 O7 Bi4 -43.4(3) . . . . ?
Bi5 Bi6 O7 Bi4 -149.9(5) . . . . ?
Bi2 Bi6 O7 Bi4 -104.8(3) . . . . ?
O2 Bi1 O8 Bi5 69.0(3) . . . . ?
O1 Bi1 O8 Bi5 140.1(3) . . . . ?
O3 Bi1 O8 Bi5 -0.1(2) . . . . ?
O26 Bi1 O8 Bi5 -144.9(3) 1_556 . . . ?
Bi3 Bi1 O8 Bi5 99.4(2) . . . . ?
Bi2 Bi1 O8 Bi5 140.2(4) . . . . ?
Bi4 Bi1 O8 Bi5 37.9(2) . . . . ?
O2 Bi1 O8 Bi2 -71.3(3) . . . . ?
O1 Bi1 O8 Bi2 -0.2(2) . . . . ?
O3 Bi1 O8 Bi2 -140.4(3) . . . . ?
O26 Bi1 O8 Bi2 74.8(3) 1_556 . . . ?
Bi3 Bi1 O8 Bi2 -40.8(2) . . . . ?
Bi5 Bi1 O8 Bi2 -140.2(4) . . . . ?
Bi4 Bi1 O8 Bi2 -102.3(2) . . . . ?
O7 Bi5 O8 Bi1 -68.3(3) . . . . ?
O4 Bi5 O8 Bi1 -141.9(3) . . . . ?
O3 Bi5 O8 Bi1 0.1(2) . . . . ?
O18 Bi5 O8 Bi1 18.4(5) . . . . ?
O10 Bi5 O8 Bi1 -132.4(3) . . . . ?
Bi6 Bi5 O8 Bi1 -99.8(2) . . . . ?
Bi4 Bi5 O8 Bi1 -38.1(2) . . . . ?
O7 Bi5 O8 Bi2 70.6(3) . . . . ?
O4 Bi5 O8 Bi2 -2.9(3) . . . . ?
O3 Bi5 O8 Bi2 139.1(3) . . . . ?
O18 Bi5 O8 Bi2 157.3(3) . . . . ?
O10 Bi5 O8 Bi2 6.5(5) . . . . ?
Bi1 Bi5 O8 Bi2 139.0(5) . . . . ?
Bi6 Bi5 O8 Bi2 39.1(2) . . . . ?
Bi4 Bi5 O8 Bi2 100.9(3) . . . . ?
O5 Bi2 O8 Bi1 68.7(3) . . . . ?
O1 Bi2 O8 Bi1 0.2(2) . . . . ?
O4 Bi2 O8 Bi1 142.3(3) . . . . ?
O9 Bi2 O8 Bi1 136.5(3) . . . . ?
O11 Bi2 O8 Bi1 -15.7(5) . . . . ?
O14 Bi2 O8 Bi1 -141.7(3) 2_647 . . . ?
Bi6 Bi2 O8 Bi1 100.3(2) . . . . ?
O5 Bi2 O8 Bi5 -70.7(3) . . . . ?
O1 Bi2 O8 Bi5 -139.2(3) . . . . ?
O4 Bi2 O8 Bi5 2.8(3) . . . . ?
O9 Bi2 O8 Bi5 -2.9(4) . . . . ?
O11 Bi2 O8 Bi5 -155.1(3) . . . . ?
O14 Bi2 O8 Bi5 78.9(3) 2_647 . . . ?
Bi1 Bi2 O8 Bi5 -139.4(5) . . . . ?
Bi6 Bi2 O8 Bi5 -39.1(2) . . . . ?
O13 S1 O11 Bi2 -65.0(6) . . . . ?
O12 S1 O11 Bi2 62.4(6) . . . . ?
C1 S1 O11 Bi2 176.5(4) . . . . ?
O5 Bi2 O11 S1 -62.4(5) . . . . ?
O8 Bi2 O11 S1 23.8(7) . . . . ?
O1 Bi2 O11 S1 8.4(4) . . . . ?
O4 Bi2 O11 S1 -118.6(5) . . . . ?
O9 Bi2 O11 S1 -135.8(5) . . . . ?
O14 Bi2 O11 S1 150.0(5) 2_647 . . . ?
Bi1 Bi2 O11 S1 14.9(5) . . . . ?
Bi6 Bi2 O11 S1 -82.6(5) . . . . ?
O11 S1 O12 Bi3 -57.4(6) . . . . ?
O13 S1 O12 Bi3 71.2(6) . . . . ?
C1 S1 O12 Bi3 -173.4(5) . . . . ?
O5 Bi3 O12 S1 54.9(5) . . . . ?
O2 Bi3 O12 S1 -29.4(7) . . . . ?
O6 Bi3 O12 S1 108.9(5) . . . . ?
O1 Bi3 O12 S1 -15.1(5) . . . . ?
O16 Bi3 O12 S1 -88.6(5) 2_657 . . . ?
Bi1 Bi3 O12 S1 -23.5(5) . . . . ?
Bi6 Bi3 O12 S1 73.8(5) . . . . ?
O15 S2 O14 Bi2 176.2(4) . . . 2_657 ?
O16 S2 O14 Bi2 48.1(6) . . . 2_657 ?
C2 S2 O14 Bi2 -65.3(6) . . . 2_657 ?
O14 S2 O16 Bi3 160.0(5) . . . 2_647 ?
O15 S2 O16 Bi3 32.5(7) . . . 2_647 ?
C2 S2 O16 Bi3 -83.4(7) . . . 2_647 ?
O19 S3 O17 Bi4 82.8(6) . . . . ?
O18 S3 O17 Bi4 -46.9(6) . . . . ?
C3 S3 O17 Bi4 -161.4(5) . . . . ?
O7 Bi4 O17 S3 -5.4(5) . . . . ?
O2 Bi4 O17 S3 72.1(7) . . . . ?
O3 Bi4 O17 S3 66.4(5) . . . . ?
O6 Bi4 O17 S3 -55.3(7) . . . . ?
O23 Bi4 O17 S3 -84.8(5) . . . . ?
O28 Bi4 O17 S3 139.1(5) 2_756 . . . ?
Bi5 Bi4 O17 S3 24.1(5) . . . . ?
Bi1 Bi4 O17 S3 70.8(5) . . . . ?
O19 S3 O18 Bi5 -84.0(6) . . . . ?
O17 S3 O18 Bi5 45.4(6) . . . . ?
C3 S3 O18 Bi5 156.7(5) . . . . ?
O7 Bi5 O18 S3 3.9(5) . . . . ?
O8 Bi5 O18 S3 -84.1(6) . . . . ?
O4 Bi5 O18 S3 63.9(7) . . . . ?
O3 Bi5 O18 S3 -66.1(5) . . . . ?
O10 Bi5 O18 S3 77.1(5) . . . . ?
Bi1 Bi5 O18 S3 -73.7(5) . . . . ?
Bi6 Bi5 O18 S3 24.9(6) . . . . ?
Bi4 Bi5 O18 S3 -25.4(5) . . . . ?
O22 S4 O20 Bi6 149.6(5) . . . 1_655 ?
O21 S4 O20 Bi6 21.5(6) . . . 1_655 ?
C4 S4 O20 Bi6 -93.5(5) . . . 1_655 ?
O24 S5 O23 Bi4 -28.3(8) . . . . ?
O25 S5 O23 Bi4 101.1(7) . . . . ?
C5 S5 O23 Bi4 -143.3(6) . . . . ?
O7 Bi4 O23 S5 49.9(7) . . . . ?
O2 Bi4 O23 S5 -20.8(9) . . . . ?
O3 Bi4 O23 S5 95.5(7) . . . . ?
O17 Bi4 O23 S5 138.8(7) . . . . ?
O6 Bi4 O23 S5 -20.7(6) . . . . ?
O28 Bi4 O23 S5 -147.5(6) 2_756 . . . ?
Bi5 Bi4 O23 S5 68.9(7) . . . . ?
Bi1 Bi4 O23 S5 28.4(9) . . . . ?
O23 S5 O24 Bi6 18.1(7) . . . . ?
O25 S5 O24 Bi6 -111.3(5) . . . . ?
C5 S5 O24 Bi6 133.4(5) . . . . ?
O7 Bi6 O24 S5 -35.7(6) . . . . ?
O5 Bi6 O24 S5 56.8(7) . . . . ?
O6 Bi6 O24 S5 36.4(5) . . . . ?
O4 Bi6 O24 S5 -95.3(6) . . . . ?
O20 Bi6 O24 S5 122.4(6) 1_455 . . . ?
Bi3 Bi6 O24 S5 44.5(6) . . . . ?
Bi5 Bi6 O24 S5 -58.5(6) . . . . ?
Bi2 Bi6 O24 S5 -10.7(19) . . . . ?
O27 S6 O26 Bi1 3.2(7) . . . 1_554 ?
O28 S6 O26 Bi1 130.5(5) . . . 1_554 ?
C6 S6 O26 Bi1 -113.6(6) . . . 1_554 ?
O26 S6 O28 Bi4 -134.6(6) . . . 2_746 ?
O27 S6 O28 Bi4 -7.8(8) . . . 2_746 ?
C6 S6 O28 Bi4 109.7(7) . . . 2_746 ?
O11 S1 C1 C2 70.3(8) . . . . ?
O13 S1 C1 C2 -52.2(8) . . . . ?
O12 S1 C1 C2 -170.5(7) . . . . ?
S1 C1 C2 S2 179.7(5) . . . . ?
O14 S2 C2 C1 -54.4(8) . . . . ?
O15 S2 C2 C1 66.8(8) . . . . ?
O16 S2 C2 C1 -173.5(7) . . . . ?
O19 S3 C3 C4 -52.6(8) . . . . ?
O18 S3 C3 C4 70.3(7) . . . . ?
O17 S3 C3 C4 -172.1(7) . . . . ?
S3 C3 C4 S4 123.7(6) . . . . ?
O22 S4 C4 C3 -67.4(7) . . . . ?
O21 S4 C4 C3 54.4(7) . . . . ?
O20 S4 C4 C3 173.6(6) . . . . ?
O24 S5 C5 C6 173.1(6) . . . . ?
O23 S5 C5 C6 -66.9(7) . . . . ?
O25 S5 C5 C6 53.2(7) . . . . ?
S5 C5 C6 S6 161.9(5) . . . . ?
O26 S6 C6 C5 -174.2(6) . . . . ?
O27 S6 C6 C5 66.1(7) . . . . ?
O28 S6 C6 C5 -54.9(7) . . . . ?
